data_4035452
loop_
_publ_author_name
'Li, Zhi-Min'
'Li, Ya-Wei'
'Cao, Xiao-Ping'
'Chow, Hak-Fun'
'Kuck, Dietmar'

_publ_section_title
;
 Biconcave and Convex-Concave Tribenzotriquinacene Dimers.
;
_journal_issue 7
_journal_name_full 'The Journal of organic chemistry'
_journal_page_first 3433
_journal_page_last 3440
_journal_paper_doi 10.1021/acs.joc.8b00375
_journal_volume 83
_journal_year 2018
_chemical_absolute_configuration ad
_chemical_formula_moiety 'C32 H36 Br N'
_chemical_formula_sum 'C32 H36 Br N'
_chemical_formula_weight 514.53
_space_group_crystal_system monoclinic
_space_group_IT_number 4
_space_group_name_Hall 'P 2yb'
_space_group_name_H-M_alt 'P 1 21 1'
_atom_sites_solution_hydrogens mixed
_atom_sites_solution_primary direct
_audit_creation_date 2017-10-16
_audit_creation_method
;
Olex2 1.2
(compiled 2017.03.28 svn.r3405 for OlexSys, GUI svn.r5337)
;
_cell_angle_alpha 90
_cell_angle_beta 90.412(4)
_cell_angle_gamma 90
_cell_formula_units_Z 8
_cell_length_a 9.4747(3)
_cell_length_b 32.2996(16)
_cell_length_c 17.4267(9)
_cell_measurement_reflns_used 2066
_cell_measurement_temperature 293.70(10)
_cell_measurement_theta_max 19.7000
_cell_measurement_theta_min 3.6770
_cell_volume 5332.9(4)
_computing_cell_refinement
;
CrysAlisPro, Agilent Technologies,
Version 1.171.36.28 (release 01-02-2013 CrysAlis171 .NET)
(compiled Feb  1 2013,16:14:44)
;
_computing_data_collection
;
CrysAlisPro, Agilent Technologies,
Version 1.171.36.28 (release 01-02-2013 CrysAlis171 .NET)
(compiled Feb  1 2013,16:14:44)
;
_computing_data_reduction
;
CrysAlisPro, Agilent Technologies,
Version 1.171.36.28 (release 01-02-2013 CrysAlis171 .NET)
(compiled Feb  1 2013,16:14:44)
;
_computing_molecular_graphics 'Olex2 (Dolomanov et al., 2009)'
_computing_publication_material 'Olex2 (Dolomanov et al., 2009)'
_computing_structure_refinement 'ShelXL (Sheldrick, 2015)'
_computing_structure_solution 'ShelXS (Sheldrick, 2008)'
_diffrn_ambient_environment air
_diffrn_ambient_temperature 293.70(10)
_diffrn_detector 'CCD plate'
_diffrn_detector_area_resol_mean 16.0733
_diffrn_detector_type Eos
_diffrn_measured_fraction_theta_full 0.972
_diffrn_measured_fraction_theta_max 0.966
_diffrn_measurement_details
;
#__ type_ start__ end____ width___ exp.time_
  1 omega   30.00   64.00   1.0000   10.0000
omega____ theta____ kappa____ phi______ frames
    -       22.6305  -99.0000  -90.0000 34

#__ type_ start__ end____ width___ exp.time_
  2 omega  -49.00   71.00   1.0000   10.0000
omega____ theta____ kappa____ phi______ frames
    -       22.6305  -19.0000 -120.0000 120

#__ type_ start__ end____ width___ exp.time_
  3 omega  -11.00   15.00   1.0000   10.0000
omega____ theta____ kappa____ phi______ frames
    -       22.7867  -99.0000 -180.0000 26

#__ type_ start__ end____ width___ exp.time_
  4 omega  -19.00   55.00   1.0000   10.0000
omega____ theta____ kappa____ phi______ frames
    -       22.7867  -77.0000 -180.0000 74
;
_diffrn_measurement_device 'four-circle diffractometer'
_diffrn_measurement_device_type 'SuperNova, Dual, Cu at zero, Eos'
_diffrn_measurement_method '\w scans'
_diffrn_orient_matrix_UB_11 0.0052298000
_diffrn_orient_matrix_UB_12 -0.0218569000
_diffrn_orient_matrix_UB_13 -0.0026855000
_diffrn_orient_matrix_UB_21 0.0351029000
_diffrn_orient_matrix_UB_22 -0.0005637000
_diffrn_orient_matrix_UB_23 0.0360818000
_diffrn_orient_matrix_UB_31 -0.0659112000
_diffrn_orient_matrix_UB_32 -0.0020470000
_diffrn_orient_matrix_UB_33 0.0186520000
_diffrn_radiation_monochromator mirror
_diffrn_radiation_probe x-ray
_diffrn_radiation_type MoK\a
_diffrn_radiation_wavelength 0.71073
_diffrn_reflns_av_R_equivalents 0.0658
_diffrn_reflns_av_unetI/netI 0.1740
_diffrn_reflns_Laue_measured_fraction_full 0.972
_diffrn_reflns_Laue_measured_fraction_max 0.966
_diffrn_reflns_limit_h_max 6
_diffrn_reflns_limit_h_min -11
_diffrn_reflns_limit_k_max 39
_diffrn_reflns_limit_k_min -39
_diffrn_reflns_limit_l_max 20
_diffrn_reflns_limit_l_min -21
_diffrn_reflns_number 23233
_diffrn_reflns_point_group_measured_fraction_full 0.826
_diffrn_reflns_point_group_measured_fraction_max 0.815
_diffrn_reflns_theta_full 25.242
_diffrn_reflns_theta_max 26.021
_diffrn_reflns_theta_min 3.315
_diffrn_source 'SuperNova (Mo) X-ray Source'
_exptl_absorpt_coefficient_mu 1.562
_exptl_absorpt_correction_T_max 1.00000
_exptl_absorpt_correction_T_min 0.83653
_exptl_absorpt_correction_type multi-scan
_exptl_absorpt_process_details
;
CrysAlisPro, Agilent Technologies,
Version 1.171.36.28 (release 01-02-2013 CrysAlis171 .NET)
(compiled Feb  1 2013,16:14:44)
Empirical absorption correction using spherical harmonics,
 implemented in SCALE3 ABSPACK scaling algorithm.
;
_exptl_crystal_colour 'clear light colourless'
_exptl_crystal_colour_lustre clear
_exptl_crystal_colour_modifier light
_exptl_crystal_colour_primary colourless
_exptl_crystal_density_diffrn 1.282
_exptl_crystal_description block
_exptl_crystal_F_000 2160
_exptl_crystal_size_max 0.23
_exptl_crystal_size_mid 0.15
_exptl_crystal_size_min 0.14
_refine_diff_density_max 0.502
_refine_diff_density_min -0.359
_refine_diff_density_rms 0.062
_refine_ls_abs_structure_details
;
 Flack x determined using 1944 quotients [(I+)-(I-)]/[(I+)+(I-)]
 (Parsons, Flack and Wagner, Acta Cryst. B69 (2013) 249-259).
;
_refine_ls_abs_structure_Flack 0.002(8)
_refine_ls_extinction_method none
_refine_ls_goodness_of_fit_ref 0.992
_refine_ls_hydrogen_treatment constr
_refine_ls_matrix_type full
_refine_ls_number_parameters 1245
_refine_ls_number_reflns 17145
_refine_ls_number_restraints 1
_refine_ls_restrained_S_all 0.992
_refine_ls_R_factor_all 0.1862
_refine_ls_R_factor_gt 0.0765
_refine_ls_shift/su_max 0.000
_refine_ls_shift/su_mean 0.000
_refine_ls_structure_factor_coef Fsqd
_refine_ls_weighting_details 'w=1/[\s^2^(Fo^2^)+(0.0078P)^2^] where P=(Fo^2^+2Fc^2^)/3'
_refine_ls_weighting_scheme calc
_refine_ls_wR_factor_gt 0.0877
_refine_ls_wR_factor_ref 0.1229
_reflns_Friedel_coverage 0.655
_reflns_Friedel_fraction_full 0.673
_reflns_Friedel_fraction_max 0.657
_reflns_number_gt 7897
_reflns_number_total 17145
_reflns_threshold_expression 'I > 2\s(I)'
_cod_data_source_file jo8b00375_si_002.cif
_cod_data_source_block lizhm_1010_dcm
_cod_depositor_comments
;
The following automatic conversions were performed:

data item '_chemical_absolute_configuration' value 'AD' was changed
to 'ad' in accordance with the
/home/data/users/saulius/crontab/automatic-downloads/current/ACS/lib/dictionaries/cif_core.dic
dictionary named 'cif_core.dic' version 2.4.2 last updated on
2011-04-26.

Automatic conversion script
Id: cif_fix_values 6909 2019-04-08 15:41:33Z antanas 
;
_cod_original_cell_volume 5333.0(4)
_cod_database_code 4035452
_shelx_shelxl_version_number 2014/7
_chemical_oxdiff_formula 'C H O N Br'
_shelx_space_group_comment
;
The symmetry employed for this shelxl refinement is uniquely defined
by the following loop, which should always be used as a source of
symmetry information in preference to the above space-group names.
They are only intended as comments.
;
_reflns_odcompleteness_completeness 96.41
_reflns_odcompleteness_iscentric 1
_reflns_odcompleteness_theta 26.32
_olex2_refinement_description
;
1. Fixed Uiso
 At 1.2 times of:
  All C(H) groups, All C(H,H) groups, All N(H,H) groups
 At 1.5 times of:
  All C(H,H,H) groups
2.a Rotating group:
 N1(H1A,H1B), N3(H3A,H3B), N2(H2A,H2B), N4(H4A,H4B)
2.b Secondary CH2 refined with riding coordinates:
 C12(H12A,H12B), C13(H13A,H13B), C19(H19A,H19B), C20(H20A,H20B), C26(H26A,
 H26B), C27(H27A,H27B), C68(H68A,H68B), C69(H69A,H69B), C74(H74A,H74B),
 C75(H75A,H75B), C79(H79A,H79B), C80(H80A,H80B), C42(H42A,H42B), C43(H43A,H43B),
  C49(H49A,H49B), C50(H50A,H50B), C56(H56A,H56B), C57(H57A,H57B), C120(H12C,
 H12D), C121(H12E,H12F), C126(H12M,H12N), C127(H12O,H12P), C129(H12T,H12U),
 C130(H13C,H13D)
2.c Aromatic/amide H refined with riding coordinates:
 C15(H15), C16(H16), C17(H17), C18(H18), C22(H22), C23(H23), C24(H24),
 C25(H25), C29(H29), C32(H32), C85(H85), C88(H88), C89(H89), C90(H90), C91(H91),
  C92(H92), C93(H93), C94(H94), C95(H95), C96(H96), C45(H45), C48(H48),
 C52(H52), C53(H53), C54(H54), C55(H55), C59(H59), C60(H60), C61(H61), C62(H62),
  C108(H108), C109(H109), C110(H110), C111(H111), C112(H112), C113(H113),
 C114(H114), C115(H115), C116(H116), C119(H119)
2.d Idealised Me refined as rotating group:
 C11(H11A,H11B,H11C), C14(H14A,H14B,H14C), C21(H21A,H21B,H21C), C28(H28A,H28B,
 H28C), C70(H70A,H70B,H70C), C76(H76A,H76B,H76C), C81(H81A,H81B,H81C), C84(H84A,
 H84B,H84C), C44(H44A,H44B,H44C), C51(H51A,H51B,H51C), C58(H58A,H58B,H58C),
 C64(H64A,H64B,H64C), C122(H12G,H12H,H12I), C123(H12J,H12K,H12L), C128(H12Q,
 H12R,H12S), C3AA(H3AA,H3AB,H3AC)
;
_olex2_date_sample_data_collection 2017-10-13
_olex2_submission_special_instructions 'No special instructions were received'

loop_
_space_group_symop_operation_xyz
'x, y, z'
'-x, y+1/2, -z'

loop_
_atom_site_label
_atom_site_type_symbol
_atom_site_fract_x
_atom_site_fract_y
_atom_site_fract_z
_atom_site_U_iso_or_equiv
_atom_site_adp_type
_atom_site_occupancy
_atom_site_site_symmetry_order
_atom_site_calc_flag
_atom_site_refinement_flags_posn
Br1 Br -0.58078(14) -0.29699(5) -0.55090(11) 0.0972(6) Uani 1 1 d .
N1 N -0.8778(10) -0.2755(3) -0.5981(6) 0.057(3) Uani 1 1 d .
H1A H -0.8563 -0.2762 -0.6460 0.069 Uiso 1 1 d GR
H1B H -0.9617 -0.2656 -0.5933 0.069 Uiso 1 1 d GR
C1 C -0.8459(11) -0.4427(3) -0.4864(7) 0.037(3) Uani 1 1 d .
C2 C -0.8094(12) -0.4458(4) -0.4052(7) 0.040(3) Uani 1 1 d .
C3 C -0.9251(12) -0.4549(4) -0.3601(8) 0.042(3) Uani 1 1 d .
C4 C -1.0601(11) -0.4597(3) -0.4071(7) 0.038(3) Uani 1 1 d .
C5 C -1.1605(12) -0.4232(4) -0.3952(8) 0.041(3) Uani 1 1 d .
C6 C -1.1798(11) -0.4001(4) -0.4582(7) 0.038(3) Uani 1 1 d .
C7 C -1.0899(12) -0.4142(4) -0.5271(7) 0.039(3) Uani 1 1 d .
C8 C -0.9734(11) -0.3828(4) -0.5371(6) 0.034(3) Uani 1 1 d .
C9 C -0.8425(11) -0.3975(3) -0.5154(6) 0.035(3) Uani 1 1 d .
C10 C -1.0115(12) -0.4541(4) -0.4931(7) 0.047(3) Uani 1 1 d .
C11 C -1.0365(12) -0.4919(4) -0.5429(7) 0.059(4) Uani 1 1 d .
H11A H -0.9949 -0.4876 -0.5923 0.088 Uiso 1 1 calc GR
H11B H -1.1361 -0.4964 -0.5489 0.088 Uiso 1 1 calc GR
H11C H -0.9942 -0.5157 -0.5189 0.088 Uiso 1 1 calc GR
C12 C -0.7407(10) -0.4671(3) -0.5386(6) 0.043(3) Uani 1 1 d .
H12A H -0.7834 -0.4700 -0.5891 0.051 Uiso 1 1 calc R
H12B H -0.6561 -0.4505 -0.5444 0.051 Uiso 1 1 calc R
C13 C -0.6972(14) -0.5098(4) -0.5110(8) 0.076(5) Uani 1 1 d .
H13A H -0.6437 -0.5073 -0.4636 0.091 Uiso 1 1 calc R
H13B H -0.7808 -0.5262 -0.5006 0.091 Uiso 1 1 calc R
C14 C -0.6088(15) -0.5314(4) -0.5704(9) 0.112(7) Uani 1 1 d .
H14A H -0.6661 -0.5376 -0.6146 0.168 Uiso 1 1 calc GR
H14B H -0.5721 -0.5567 -0.5493 0.168 Uiso 1 1 calc GR
H14C H -0.5321 -0.5138 -0.5850 0.168 Uiso 1 1 calc GR
C15 C -0.6759(13) -0.4418(4) -0.3700(8) 0.057(4) Uani 1 1 d .
H15 H -0.5969 -0.4357 -0.3993 0.069 Uiso 1 1 calc R
C16 C -0.6633(13) -0.4471(4) -0.2910(8) 0.068(4) Uani 1 1 d .
H16 H -0.5754 -0.4445 -0.2674 0.081 Uiso 1 1 calc R
C17 C -0.7803(16) -0.4561(5) -0.2476(8) 0.073(5) Uani 1 1 d .
H17 H -0.7716 -0.4596 -0.1948 0.088 Uiso 1 1 calc R
C18 C -0.9083(14) -0.4601(4) -0.2822(8) 0.061(4) Uani 1 1 d .
H18 H -0.9866 -0.4664 -0.2525 0.073 Uiso 1 1 calc R
C19 C -1.1335(12) -0.5009(4) -0.3834(8) 0.059(4) Uani 1 1 d .
H19A H -1.0766 -0.5236 -0.4025 0.071 Uiso 1 1 calc R
H19B H -1.1310 -0.5026 -0.3278 0.071 Uiso 1 1 calc R
C20 C -1.2860(12) -0.5086(4) -0.4093(9) 0.076(5) Uani 1 1 d .
H20A H -1.3435 -0.4853 -0.3934 0.091 Uiso 1 1 calc R
H20B H -1.2890 -0.5098 -0.4649 0.091 Uiso 1 1 calc R
C21 C -1.3489(15) -0.5473(5) -0.3783(10) 0.122(7) Uani 1 1 d .
H21A H -1.4348 -0.5534 -0.4056 0.183 Uiso 1 1 calc GR
H21B H -1.3689 -0.5437 -0.3248 0.183 Uiso 1 1 calc GR
H21C H -1.2836 -0.5697 -0.3846 0.183 Uiso 1 1 calc GR
C22 C -1.2280(13) -0.4129(5) -0.3271(8) 0.065(4) Uani 1 1 d .
H22 H -1.2112 -0.4281 -0.2826 0.078 Uiso 1 1 calc R
C23 C -1.3213(14) -0.3794(5) -0.3266(9) 0.072(5) Uani 1 1 d .
H23 H -1.3682 -0.3726 -0.2816 0.086 Uiso 1 1 calc R
C24 C -1.3445(13) -0.3565(4) -0.3912(9) 0.065(4) Uani 1 1 d .
H24 H -1.4060 -0.3340 -0.3906 0.078 Uiso 1 1 calc R
C25 C -1.2750(12) -0.3673(4) -0.4571(8) 0.062(4) Uani 1 1 d .
H25 H -1.2918 -0.3524 -0.5019 0.074 Uiso 1 1 calc R
C26 C -1.1767(11) -0.4184(4) -0.6010(7) 0.049(3) Uani 1 1 d .
H26A H -1.1923 -0.3907 -0.6209 0.058 Uiso 1 1 calc R
H26B H -1.1187 -0.4328 -0.6380 0.058 Uiso 1 1 calc R
C27 C -1.3197(13) -0.4401(4) -0.5993(8) 0.068(4) Uani 1 1 d .
H27A H -1.3042 -0.4693 -0.5896 0.081 Uiso 1 1 calc R
H27B H -1.3735 -0.4291 -0.5568 0.081 Uiso 1 1 calc R
C28 C -1.4032(16) -0.4359(6) -0.6688(10) 0.145(9) Uani 1 1 d .
H28A H -1.3451 -0.4414 -0.7126 0.218 Uiso 1 1 calc GR
H28B H -1.4399 -0.4083 -0.6722 0.218 Uiso 1 1 calc GR
H28C H -1.4800 -0.4553 -0.6678 0.218 Uiso 1 1 calc GR
C29 C -0.9862(11) -0.3424(4) -0.5639(6) 0.042(3) Uani 1 1 d .
H29 H -1.0747 -0.3330 -0.5794 0.050 Uiso 1 1 calc R
C30 C -0.8715(12) -0.3155(4) -0.5686(7) 0.043(3) Uani 1 1 d .
C31 C -0.7407(13) -0.3322(4) -0.5453(7) 0.048(3) Uani 1 1 d .
C32 C -0.7258(11) -0.3715(4) -0.5204(7) 0.047(3) Uani 1 1 d .
H32 H -0.6369 -0.3813 -0.5065 0.056 Uiso 1 1 calc R
Br2 Br -1.30599(14) -0.48213(5) -0.13345(9) 0.0741(5) Uani 1 1 d .
N3 N -0.9999(11) -0.5080(3) -0.0987(6) 0.059(3) Uani 1 1 d .
H3A H -0.9313 -0.5183 -0.0713 0.070 Uiso 1 1 d GR
H3B H -1.0725 -0.5244 -0.0942 0.070 Uiso 1 1 d GR
C65 C -0.9576(11) -0.4033(4) -0.0149(6) 0.034(3) Uani 1 1 d .
C66 C -1.0893(12) -0.3877(3) -0.0253(7) 0.039(3) Uani 1 1 d .
C67 C -1.1039(12) -0.3427(4) 0.0035(7) 0.044(3) Uani 1 1 d .
C68 C -1.1699(13) -0.3144(4) -0.0599(7) 0.062(4) Uani 1 1 d .
H68A H -1.2711 -0.3188 -0.0602 0.075 Uiso 1 1 calc R
H68B H -1.1539 -0.2858 -0.0450 0.075 Uiso 1 1 calc R
C69 C -1.1179(17) -0.3196(5) -0.1411(8) 0.087(5) Uani 1 1 d .
H69A H -1.0162 -0.3165 -0.1422 0.104 Uiso 1 1 calc R
H69B H -1.1410 -0.3472 -0.1594 0.104 Uiso 1 1 calc R
C70 C -1.185(2) -0.2882(7) -0.1920(9) 0.163(10) Uani 1 1 d .
H70A H -1.1565 -0.2929 -0.2440 0.244 Uiso 1 1 calc GR
H70B H -1.1559 -0.2610 -0.1762 0.244 Uiso 1 1 calc GR
H70C H -1.2858 -0.2904 -0.1886 0.244 Uiso 1 1 calc GR
C71 C -1.1924(13) -0.3414(4) 0.0744(7) 0.043(3) Uani 1 1 d .
C72 C -1.1196(13) -0.3322(4) 0.1393(8) 0.044(3) Uani 1 1 d .
C73 C -0.9634(12) -0.3252(4) 0.1249(7) 0.045(3) Uani 1 1 d .
C74 C -0.9168(13) -0.2823(4) 0.1589(7) 0.065(4) Uani 1 1 d .
H74A H -0.9562 -0.2607 0.1265 0.078 Uiso 1 1 calc R
H74B H -0.9588 -0.2795 0.2092 0.078 Uiso 1 1 calc R
C75 C -0.7587(15) -0.2747(5) 0.1670(9) 0.096(6) Uani 1 1 d .
H75A H -0.7192 -0.2944 0.2033 0.115 Uiso 1 1 calc R
H75B H -0.7140 -0.2793 0.1178 0.115 Uiso 1 1 calc R
C76 C -0.7271(19) -0.2326(6) 0.1931(11) 0.156(10) Uani 1 1 d .
H76A H -0.7345 -0.2138 0.1506 0.234 Uiso 1 1 calc GR
H76B H -0.6330 -0.2316 0.2139 0.234 Uiso 1 1 calc GR
H76C H -0.7931 -0.2247 0.2320 0.234 Uiso 1 1 calc GR
C77 C -0.8788(12) -0.3607(4) 0.1589(7) 0.043(3) Uani 1 1 d .
C78 C -0.8210(11) -0.3867(4) 0.1062(6) 0.035(3) Uani 1 1 d .
C79 C -0.7153(11) -0.3695(4) -0.0197(7) 0.053(4) Uani 1 1 d .
H79A H -0.6644 -0.3459 0.0009 0.064 Uiso 1 1 calc R
H79B H -0.6598 -0.3939 -0.0076 0.064 Uiso 1 1 calc R
C80 C -0.7170(13) -0.3651(4) -0.1056(7) 0.067(4) Uani 1 1 d .
H80A H -0.7548 -0.3382 -0.1195 0.080 Uiso 1 1 calc R
H80B H -0.7776 -0.3861 -0.1280 0.080 Uiso 1 1 calc R
C81 C -0.5699(14) -0.3695(5) -0.1368(8) 0.097(6) Uani 1 1 d .
H81A H -0.5735 -0.3691 -0.1919 0.145 Uiso 1 1 calc GR
H81B H -0.5299 -0.3953 -0.1198 0.145 Uiso 1 1 calc GR
H81C H -0.5124 -0.3470 -0.1187 0.145 Uiso 1 1 calc GR
C82 C -0.8570(11) -0.3730(3) 0.0255(7) 0.038(3) Uani 1 1 d .
C83 C -0.9484(12) -0.3320(3) 0.0367(7) 0.043(3) Uani 1 1 d .
C84 C -0.8863(11) -0.2938(4) -0.0042(7) 0.059(4) Uani 1 1 d .
H84A H -0.8708 -0.3002 -0.0572 0.088 Uiso 1 1 calc GR
H84B H -0.7983 -0.2863 0.0197 0.088 Uiso 1 1 calc GR
H84C H -0.9512 -0.2711 -0.0005 0.088 Uiso 1 1 calc GR
C85 C -0.9281(12) -0.4436(4) -0.0370(7) 0.046(3) Uani 1 1 d .
H85 H -0.8379 -0.4541 -0.0285 0.056 Uiso 1 1 calc R
C86 C -1.0297(12) -0.4688(4) -0.0717(7) 0.043(3) Uani 1 1 d .
C87 C -1.1627(12) -0.4505(4) -0.0826(7) 0.047(3) Uani 1 1 d .
C88 C -1.1952(12) -0.4108(4) -0.0601(7) 0.046(3) Uani 1 1 d .
H88 H -1.2850 -0.3999 -0.0679 0.055 Uiso 1 1 calc R
C89 C -1.3414(14) -0.3496(4) 0.0791(8) 0.063(4) Uani 1 1 d .
H89 H -1.3937 -0.3559 0.0352 0.075 Uiso 1 1 calc R
C90 C -1.4041(14) -0.3482(4) 0.1492(9) 0.064(4) Uani 1 1 d .
H90 H -1.5003 -0.3535 0.1524 0.077 Uiso 1 1 calc R
C91 C -1.3319(16) -0.3392(4) 0.2142(9) 0.069(4) Uani 1 1 d .
H91 H -1.3776 -0.3390 0.2613 0.083 Uiso 1 1 calc R
C92 C -1.1897(14) -0.3305(4) 0.2100(8) 0.058(4) Uani 1 1 d .
H92 H -1.1399 -0.3235 0.2542 0.069 Uiso 1 1 calc R
C93 C -0.8572(14) -0.3684(5) 0.2368(8) 0.063(4) Uani 1 1 d .
H93 H -0.8951 -0.3507 0.2734 0.075 Uiso 1 1 calc R
C94 C -0.7790(14) -0.4026(5) 0.2592(8) 0.073(5) Uani 1 1 d .
H94 H -0.7646 -0.4080 0.3111 0.088 Uiso 1 1 calc R
C95 C -0.7456(11) -0.4215(4) 0.1283(7) 0.044(3) Uani 1 1 d .
H95 H -0.7104 -0.4400 0.0923 0.052 Uiso 1 1 calc R
C96 C -0.7246(13) -0.4276(4) 0.2067(8) 0.061(4) Uani 1 1 d .
H96 H -0.6705 -0.4501 0.2228 0.073 Uiso 1 1 calc R
Br3 Br -1.40719(14) -0.47201(5) 0.11948(10) 0.0853(6) Uani 1 1 d .
N2 N -1.1056(11) -0.4487(3) 0.1695(6) 0.062(3) Uani 1 1 d .
H2A H -1.0213 -0.4392 0.1593 0.075 Uiso 1 1 d GR
H2B H -1.1671 -0.4316 0.1492 0.075 Uiso 1 1 d GR
C33 C -0.8847(12) -0.5842(4) 0.0926(7) 0.042(3) Uani 1 1 d .
C34 C -1.0061(12) -0.5537(4) 0.1054(6) 0.040(3) Uani 1 1 d .
C35 C -1.1339(12) -0.5705(4) 0.0842(7) 0.042(3) Uani 1 1 d .
C36 C -1.1265(13) -0.6143(4) 0.0521(7) 0.050(4) Uani 1 1 d .
C37 C -1.1557(13) -0.6141(4) -0.0318(7) 0.043(3) Uani 1 1 d .
C38 C -1.0387(13) -0.6203(4) -0.0753(8) 0.044(3) Uani 1 1 d .
C39 C -0.9083(13) -0.6294(4) -0.0262(7) 0.049(4) Uani 1 1 d .
C40 C -0.8034(12) -0.5949(4) -0.0365(7) 0.043(3) Uani 1 1 d .
C41 C -0.7924(12) -0.5698(4) 0.0278(7) 0.044(3) Uani 1 1 d .
C42 C -0.7999(12) -0.5881(4) 0.1683(7) 0.053(4) Uani 1 1 d .
H42A H -0.7914 -0.5607 0.1906 0.064 Uiso 1 1 calc R
H42B H -0.8547 -0.6047 0.2036 0.064 Uiso 1 1 calc R
C43 C -0.6516(13) -0.6068(4) 0.1640(8) 0.070(4) Uani 1 1 d .
H43A H -0.6592 -0.6367 0.1595 0.084 Uiso 1 1 calc R
H43B H -0.6049 -0.5966 0.1184 0.084 Uiso 1 1 calc R
C44 C -0.5629(14) -0.5962(5) 0.2344(9) 0.106(6) Uani 1 1 d .
H44A H -0.5324 -0.5679 0.2312 0.160 Uiso 1 1 calc GR
H44B H -0.4820 -0.6140 0.2367 0.160 Uiso 1 1 calc GR
H44C H -0.6185 -0.5998 0.2798 0.160 Uiso 1 1 calc GR
C45 C -0.9981(12) -0.5136(4) 0.1319(6) 0.043(3) Uani 1 1 d .
H45 H -0.9107 -0.5027 0.1457 0.051 Uiso 1 1 calc R
C46 C -1.1192(13) -0.4888(4) 0.1384(7) 0.049(3) Uani 1 1 d .
C47 C -1.2462(12) -0.5062(4) 0.1147(8) 0.051(4) Uani 1 1 d .
C48 C -1.2546(12) -0.5456(4) 0.0887(7) 0.056(4) Uani 1 1 d .
H48 H -1.3416 -0.5562 0.0736 0.067 Uiso 1 1 calc R
C49 C -1.2278(12) -0.6428(4) 0.0969(7) 0.059(4) Uani 1 1 d .
H49A H -1.1871 -0.6477 0.1474 0.071 Uiso 1 1 calc R
H49B H -1.3157 -0.6280 0.1043 0.071 Uiso 1 1 calc R
C50 C -1.2628(14) -0.6850(4) 0.0610(9) 0.085(5) Uani 1 1 d .
H50A H -1.3178 -0.6806 0.0145 0.102 Uiso 1 1 calc R
H50B H -1.1755 -0.6985 0.0466 0.102 Uiso 1 1 calc R
C51 C -1.3414(18) -0.7123(5) 0.1122(11) 0.150(9) Uani 1 1 d .
H51A H -1.3751 -0.7358 0.0838 0.225 Uiso 1 1 calc GR
H51B H -1.4200 -0.6976 0.1332 0.225 Uiso 1 1 calc GR
H51C H -1.2805 -0.7215 0.1530 0.225 Uiso 1 1 calc GR
C52 C -1.2861(14) -0.6058(4) -0.0688(9) 0.066(4) Uani 1 1 d .
H52 H -1.3679 -0.6022 -0.0405 0.079 Uiso 1 1 calc R
C53 C -1.2893(14) -0.6033(4) -0.1468(9) 0.068(5) Uani 1 1 d .
H53 H -1.3752 -0.5983 -0.1712 0.082 Uiso 1 1 calc R
C54 C -1.1740(17) -0.6078(4) -0.1899(9) 0.074(5) Uani 1 1 d .
H54 H -1.1790 -0.6042 -0.2428 0.089 Uiso 1 1 calc R
C55 C -1.0479(15) -0.6176(4) -0.1549(9) 0.067(4) Uani 1 1 d .
H55 H -0.9684 -0.6225 -0.1845 0.080 Uiso 1 1 calc R
C56 C -0.8449(12) -0.6720(4) -0.0523(8) 0.065(4) Uani 1 1 d .
H56A H -0.9081 -0.6937 -0.0350 0.078 Uiso 1 1 calc R
H56B H -0.8464 -0.6726 -0.1080 0.078 Uiso 1 1 calc R
C57 C -0.6954(14) -0.6836(5) -0.0260(10) 0.105(6) Uani 1 1 d .
H57A H -0.6334 -0.6600 -0.0329 0.126 Uiso 1 1 calc R
H57B H -0.6966 -0.6903 0.0283 0.126 Uiso 1 1 calc R
C58 C -0.6393(16) -0.7196(5) -0.0696(11) 0.131(8) Uani 1 1 d .
H58A H -0.6204 -0.7114 -0.1215 0.196 Uiso 1 1 calc GR
H58B H -0.7077 -0.7416 -0.0698 0.196 Uiso 1 1 calc GR
H58C H -0.5536 -0.7292 -0.0458 0.196 Uiso 1 1 calc GR
C59 C -0.7217(13) -0.5849(5) -0.1005(7) 0.060(4) Uani 1 1 d .
H59 H -0.7256 -0.6016 -0.1438 0.072 Uiso 1 1 calc R
C60 C -0.6343(13) -0.5500(5) -0.1001(9) 0.069(4) Uani 1 1 d .
H60 H -0.5832 -0.5431 -0.1437 0.082 Uiso 1 1 calc R
C61 C -0.6242(13) -0.5262(4) -0.0361(9) 0.062(4) Uani 1 1 d .
H61 H -0.5648 -0.5033 -0.0355 0.075 Uiso 1 1 calc R
C62 C -0.7029(12) -0.5361(4) 0.0290(7) 0.052(4) Uani 1 1 d .
H62 H -0.6949 -0.5200 0.0731 0.062 Uiso 1 1 calc R
C63 C -0.9599(12) -0.6252(4) 0.0599(7) 0.046(3) Uani 1 1 d .
C64 C -0.9305(13) -0.6628(4) 0.1108(7) 0.068(4) Uani 1 1 d .
H64A H -0.8305 -0.6663 0.1168 0.102 Uiso 1 1 calc GR
H64B H -0.9702 -0.6871 0.0873 0.102 Uiso 1 1 calc GR
H64C H -0.9725 -0.6586 0.1602 0.102 Uiso 1 1 calc GR
Br4 Br -1.33362(15) -0.80293(5) 0.29444(10) 0.0905(6) Uani 1 1 d .
N4 N -1.0464(12) -0.8362(3) 0.3442(6) 0.067(3) Uani 1 1 d .
H4A H -0.9916 -0.8475 0.3785 0.080 Uiso 1 1 d GR
H4B H -1.1257 -0.8498 0.3435 0.080 Uiso 1 1 d GR
C98 C -1.2047(12) -0.6636(4) 0.4913(7) 0.042(3) Uani 1 1 d .
C99 C -1.1380(12) -0.6623(4) 0.5606(8) 0.044(3) Uani 1 1 d .
C100 C -0.9799(11) -0.6551(4) 0.5552(7) 0.041(3) Uani 1 1 d .
C101 C -0.8977(11) -0.6909(4) 0.5919(7) 0.038(3) Uani 1 1 d .
C102 C -0.8335(11) -0.7148(3) 0.5368(7) 0.040(3) Uani 1 1 d .
C103 C -0.8686(11) -0.7014(3) 0.4551(6) 0.035(3) Uani 1 1 d .
C104 C -0.9757(12) -0.7304(4) 0.4175(7) 0.040(3) Uani 1 1 d .
C105 C -1.0988(12) -0.7099(4) 0.3986(7) 0.046(3) Uani 1 1 d .
C108 C -1.3516(13) -0.6672(4) 0.4873(8) 0.064(4) Uani 1 1 d .
H108 H -1.3978 -0.6678 0.4400 0.077 Uiso 1 1 calc R
C109 C -1.4283(13) -0.6698(4) 0.5555(9) 0.064(4) Uani 1 1 d .
H109 H -1.5261 -0.6721 0.5530 0.077 Uiso 1 1 calc R
C110 C -1.3632(14) -0.6692(4) 0.6249(8) 0.061(4) Uani 1 1 d .
H110 H -1.4154 -0.6715 0.6697 0.073 Uiso 1 1 calc R
C111 C -1.2152(13) -0.6648(4) 0.6283(8) 0.057(4) Uani 1 1 d .
H111 H -1.1691 -0.6637 0.6756 0.068 Uiso 1 1 calc R
C112 C -0.8795(12) -0.6996(4) 0.6690(8) 0.049(3) Uani 1 1 d .
H112 H -0.9234 -0.6833 0.7058 0.059 Uiso 1 1 calc R
C113 C -0.7958(13) -0.7327(4) 0.6914(8) 0.058(4) Uani 1 1 d .
H113 H -0.7831 -0.7388 0.7432 0.069 Uiso 1 1 calc R
C114 C -0.7314(12) -0.7567(4) 0.6362(8) 0.054(4) Uani 1 1 d .
H114 H -0.6737 -0.7785 0.6516 0.064 Uiso 1 1 calc R
C115 C -0.7498(11) -0.7493(4) 0.5592(8) 0.049(3) Uani 1 1 d .
H115 H -0.7086 -0.7664 0.5227 0.058 Uiso 1 1 calc R
C116 C -0.9583(12) -0.7721(4) 0.4003(7) 0.046(3) Uani 1 1 d .
H116 H -0.8739 -0.7852 0.4130 0.055 Uiso 1 1 calc R
C117 C -1.0672(12) -0.7951(4) 0.3638(7) 0.048(3) Uani 1 1 d .
C118 C -1.1863(12) -0.7731(4) 0.3445(7) 0.050(4) Uani 1 1 d .
C119 C -1.2047(12) -0.7322(4) 0.3608(7) 0.050(3) Uani 1 1 d .
H119 H -1.2882 -0.7191 0.3466 0.060 Uiso 1 1 calc R
C120 C -0.7313(11) -0.7016(4) 0.4070(6) 0.045(3) Uani 1 1 d .
H12C H -0.6723 -0.6790 0.4249 0.054 Uiso 1 1 calc R
H12D H -0.6812 -0.7271 0.4181 0.054 Uiso 1 1 calc R
C121 C -0.7456(12) -0.6979(4) 0.3213(7) 0.063(4) Uani 1 1 d .
H12E H -0.7770 -0.6701 0.3085 0.076 Uiso 1 1 calc R
H12F H -0.8171 -0.7171 0.3034 0.076 Uiso 1 1 calc R
C122 C -0.6088(13) -0.7066(5) 0.2802(7) 0.084(5) Uani 1 1 d .
H12G H -0.6253 -0.7065 0.2257 0.126 Uiso 1 1 calc GR
H12H H -0.5736 -0.7333 0.2954 0.126 Uiso 1 1 calc GR
H12I H -0.5407 -0.6857 0.2932 0.126 Uiso 1 1 calc GR
C123 C -0.8683(12) -0.6229(3) 0.4334(7) 0.052(4) Uani 1 1 d .
H12J H -0.9171 -0.5975 0.4436 0.078 Uiso 1 1 calc GR
H12K H -0.8586 -0.6264 0.3789 0.078 Uiso 1 1 calc GR
H12L H -0.7764 -0.6221 0.4569 0.078 Uiso 1 1 calc GR
C124 C -0.9520(11) -0.6591(3) 0.4661(7) 0.038(3) Uani 1 1 d .
C125 C -1.1028(11) -0.6658(4) 0.4265(7) 0.039(3) Uani 1 1 d .
C126 C -1.1421(12) -0.6366(4) 0.3591(6) 0.050(3) Uani 1 1 d .
H12M H -1.0607 -0.6347 0.3258 0.060 Uiso 1 1 calc R
H12N H -1.2169 -0.6498 0.3296 0.060 Uiso 1 1 calc R
C127 C -1.1896(15) -0.5927(4) 0.3778(8) 0.074(4) Uani 1 1 d .
H12O H -1.2854 -0.5936 0.3969 0.089 Uiso 1 1 calc R
H12P H -1.1297 -0.5817 0.4183 0.089 Uiso 1 1 calc R
C128 C -1.1846(17) -0.5643(4) 0.3107(8) 0.097(6) Uani 1 1 d .
H12Q H -1.2254 -0.5777 0.2667 0.145 Uiso 1 1 calc GR
H12R H -1.0882 -0.5572 0.3002 0.145 Uiso 1 1 calc GR
H12S H -1.2368 -0.5396 0.3220 0.145 Uiso 1 1 calc GR
C129 C -0.9402(12) -0.6144(3) 0.5970(7) 0.050(4) Uani 1 1 d .
H12T H -0.9770 -0.5917 0.5664 0.060 Uiso 1 1 calc R
H12U H -0.9903 -0.6140 0.6453 0.060 Uiso 1 1 calc R
C130 C -0.7865(13) -0.6050(4) 0.6144(8) 0.066(4) Uani 1 1 d .
H13C H -0.7394 -0.5972 0.5673 0.080 Uiso 1 1 calc R
H13D H -0.7410 -0.6297 0.6342 0.080 Uiso 1 1 calc R
C3AA C -0.7703(15) -0.5703(5) -0.3274(8) 0.095(6) Uani 1 1 d .
H3AA H -0.7914 -0.5443 -0.3516 0.142 Uiso 1 1 calc GR
H3AB H -0.6751 -0.5699 -0.3082 0.142 Uiso 1 1 calc GR
H3AC H -0.8342 -0.5747 -0.2857 0.142 Uiso 1 1 calc GR

loop_
_atom_site_aniso_label
_atom_site_aniso_U_11
_atom_site_aniso_U_22
_atom_site_aniso_U_33
_atom_site_aniso_U_23
_atom_site_aniso_U_13
_atom_site_aniso_U_12
Br1 0.0568(9) 0.0695(12) 0.1650(19) 0.0339(12) -0.0059(10) -0.0224(9)
N1 0.072(8) 0.033(7) 0.067(8) 0.014(6) 0.038(7) 0.016(5)
C1 0.042(7) 0.034(7) 0.036(8) -0.002(6) 0.006(6) 0.001(6)
C2 0.045(7) 0.039(8) 0.035(8) -0.003(6) 0.002(7) -0.006(6)
C3 0.052(8) 0.031(7) 0.044(9) 0.008(7) -0.002(7) 0.001(6)
C4 0.030(6) 0.039(8) 0.046(8) 0.012(6) 0.007(6) -0.006(5)
C5 0.037(7) 0.035(8) 0.052(9) -0.008(7) 0.009(7) -0.012(6)
C6 0.038(7) 0.029(7) 0.048(9) -0.002(7) 0.009(6) -0.006(6)
C7 0.046(7) 0.037(8) 0.035(8) -0.003(6) 0.003(6) -0.003(6)
C8 0.033(6) 0.040(8) 0.030(7) 0.003(6) 0.013(6) 0.007(6)
C9 0.037(7) 0.026(7) 0.041(8) -0.005(6) 0.006(6) -0.001(5)
C10 0.037(7) 0.038(8) 0.066(10) 0.001(7) 0.009(7) -0.005(6)
C11 0.059(8) 0.049(9) 0.069(9) -0.031(8) -0.012(7) -0.002(7)
C12 0.037(6) 0.034(8) 0.057(9) -0.004(7) 0.000(6) 0.001(6)
C13 0.069(10) 0.056(10) 0.102(13) -0.009(9) 0.032(9) 0.006(8)
C14 0.117(14) 0.051(11) 0.170(18) 0.000(11) 0.065(14) 0.026(10)
C15 0.048(8) 0.069(10) 0.056(10) 0.010(8) -0.003(7) 0.000(7)
C16 0.053(9) 0.082(12) 0.067(11) -0.006(9) -0.026(8) -0.009(8)
C17 0.092(11) 0.089(13) 0.039(9) 0.008(8) 0.018(9) -0.018(10)
C18 0.052(8) 0.066(11) 0.066(11) 0.007(8) -0.001(8) -0.010(7)
C19 0.053(8) 0.037(8) 0.087(11) 0.018(7) -0.002(8) -0.002(6)
C20 0.054(9) 0.071(11) 0.103(13) 0.013(9) -0.017(8) -0.024(8)
C21 0.074(11) 0.081(14) 0.21(2) 0.063(13) -0.013(12) -0.045(10)
C22 0.049(8) 0.080(12) 0.067(11) 0.010(9) 0.020(8) -0.005(8)
C23 0.063(10) 0.067(11) 0.085(13) -0.022(10) 0.041(9) -0.007(8)
C24 0.055(9) 0.058(10) 0.084(12) 0.008(9) 0.034(9) 0.005(7)
C25 0.046(8) 0.038(9) 0.101(13) 0.004(8) 0.013(8) 0.003(7)
C26 0.041(7) 0.057(9) 0.049(9) -0.003(7) 0.002(7) -0.001(6)
C27 0.056(9) 0.080(11) 0.067(11) -0.007(9) -0.014(8) -0.014(8)
C28 0.095(13) 0.23(2) 0.113(16) 0.080(16) -0.053(11) -0.091(14)
C29 0.033(7) 0.058(9) 0.034(8) 0.011(7) 0.007(6) 0.004(6)
C30 0.036(7) 0.039(8) 0.054(9) 0.005(7) 0.006(7) 0.002(6)
C31 0.061(8) 0.032(8) 0.052(9) 0.011(7) 0.018(7) -0.009(6)
C32 0.029(6) 0.051(9) 0.060(9) 0.003(7) 0.004(6) -0.006(6)
Br2 0.0629(9) 0.0752(12) 0.0842(12) -0.0151(10) -0.0030(8) -0.0207(9)
N3 0.069(8) 0.039(7) 0.068(8) -0.010(6) -0.011(6) 0.001(6)
C65 0.037(7) 0.039(8) 0.026(7) 0.009(6) 0.012(6) 0.006(6)
C66 0.044(7) 0.034(7) 0.041(8) 0.006(6) 0.012(6) -0.002(6)
C67 0.048(8) 0.038(8) 0.045(9) 0.008(6) 0.005(7) 0.007(6)
C68 0.066(9) 0.053(10) 0.069(11) 0.008(8) -0.008(8) 0.007(7)
C69 0.138(15) 0.071(12) 0.052(11) 0.011(9) 0.013(11) 0.028(10)
C70 0.23(2) 0.18(3) 0.073(14) 0.062(15) 0.018(15) 0.06(2)
C71 0.048(8) 0.041(8) 0.039(9) -0.010(7) 0.010(7) 0.005(6)
C72 0.056(8) 0.028(7) 0.048(9) -0.001(7) 0.007(8) -0.010(6)
C73 0.053(8) 0.037(8) 0.044(9) -0.014(7) 0.007(7) -0.007(6)
C74 0.066(9) 0.060(10) 0.069(11) -0.019(8) 0.013(8) -0.001(8)
C75 0.088(12) 0.095(15) 0.105(14) -0.038(11) -0.001(10) -0.020(10)
C76 0.158(19) 0.14(2) 0.17(2) -0.083(17) 0.034(16) -0.086(16)
C77 0.045(8) 0.046(9) 0.039(9) -0.002(7) -0.008(7) -0.005(6)
C78 0.032(7) 0.043(8) 0.028(8) -0.001(6) 0.007(6) -0.009(6)
C79 0.039(7) 0.066(10) 0.054(9) 0.005(8) 0.000(7) -0.003(7)
C80 0.069(10) 0.087(12) 0.045(10) -0.003(9) 0.008(8) 0.009(9)
C81 0.068(10) 0.146(17) 0.076(12) 0.023(11) 0.024(9) 0.027(11)
C82 0.043(7) 0.032(7) 0.040(8) 0.004(6) 0.014(6) -0.001(6)
C83 0.045(7) 0.028(7) 0.054(9) 0.002(6) 0.006(7) -0.002(6)
C84 0.062(8) 0.053(9) 0.061(10) 0.018(8) 0.010(7) 0.000(7)
C85 0.044(7) 0.050(9) 0.045(9) 0.008(7) 0.014(7) 0.014(7)
C86 0.048(7) 0.040(8) 0.039(8) -0.005(7) 0.003(6) 0.000(6)
C87 0.044(7) 0.046(9) 0.050(9) -0.003(7) 0.010(7) -0.006(6)
C88 0.042(7) 0.046(9) 0.048(9) -0.008(7) -0.001(6) 0.000(6)
C89 0.057(9) 0.066(11) 0.064(11) -0.001(8) 0.001(8) 0.014(8)
C90 0.057(9) 0.054(10) 0.080(12) -0.005(9) 0.011(10) -0.011(7)
C91 0.072(11) 0.068(11) 0.067(12) -0.018(9) 0.022(9) -0.005(9)
C92 0.072(10) 0.046(9) 0.055(10) -0.013(7) 0.009(8) 0.003(8)
C93 0.068(10) 0.086(12) 0.035(9) -0.025(8) 0.012(8) 0.011(9)
C94 0.074(11) 0.110(15) 0.036(9) 0.007(10) 0.001(8) 0.017(10)
C95 0.043(7) 0.052(9) 0.036(9) -0.004(7) -0.003(6) -0.005(6)
C96 0.055(9) 0.061(11) 0.067(11) 0.008(9) 0.005(8) 0.011(7)
Br3 0.0568(9) 0.0752(13) 0.1237(15) -0.0353(11) -0.0054(9) 0.0170(9)
N2 0.049(7) 0.053(8) 0.086(9) -0.022(7) 0.015(7) -0.007(6)
C33 0.046(7) 0.041(8) 0.039(8) 0.005(7) -0.010(7) 0.000(6)
C34 0.048(8) 0.045(8) 0.028(8) -0.002(6) 0.007(6) -0.003(6)
C35 0.047(8) 0.039(8) 0.041(8) -0.016(6) 0.000(7) -0.003(6)
C36 0.057(9) 0.045(9) 0.048(10) 0.004(7) 0.011(7) -0.010(7)
C37 0.049(8) 0.046(8) 0.033(8) -0.007(7) 0.004(7) 0.002(6)
C38 0.052(8) 0.030(8) 0.050(10) -0.009(7) 0.007(8) -0.007(6)
C39 0.050(8) 0.035(8) 0.064(10) -0.011(7) 0.026(8) 0.007(6)
C40 0.035(7) 0.052(9) 0.042(9) 0.007(7) 0.013(7) 0.009(6)
C41 0.041(7) 0.048(9) 0.044(9) 0.003(7) 0.001(7) 0.003(6)
C42 0.062(9) 0.052(9) 0.045(9) -0.003(7) 0.005(7) 0.009(7)
C43 0.066(10) 0.080(12) 0.063(11) 0.005(9) -0.006(8) 0.011(8)
C44 0.064(10) 0.128(17) 0.127(17) 0.003(13) -0.040(10) 0.003(10)
C45 0.042(7) 0.042(8) 0.045(8) -0.011(7) 0.000(6) -0.002(6)
C46 0.061(8) 0.027(7) 0.059(9) 0.007(7) 0.010(7) 0.005(7)
C47 0.043(8) 0.048(9) 0.060(10) -0.011(7) -0.001(7) 0.000(7)
C48 0.038(7) 0.063(10) 0.066(10) -0.020(8) 0.008(7) -0.010(7)
C49 0.053(8) 0.060(10) 0.064(10) -0.003(8) 0.017(8) 0.002(7)
C50 0.077(10) 0.054(10) 0.124(15) -0.026(10) 0.037(10) -0.010(8)
C51 0.178(19) 0.072(14) 0.20(2) -0.023(13) 0.122(17) -0.064(13)
C52 0.054(9) 0.067(11) 0.076(13) -0.020(9) 0.005(9) 0.007(8)
C53 0.061(10) 0.094(13) 0.049(10) -0.022(9) -0.020(8) 0.030(8)
C54 0.093(12) 0.068(11) 0.062(11) -0.018(9) 0.001(11) 0.016(9)
C55 0.066(10) 0.056(10) 0.078(13) -0.022(9) 0.010(10) 0.007(8)
C56 0.052(8) 0.048(9) 0.096(12) -0.021(8) 0.011(8) 0.001(7)
C57 0.071(11) 0.066(12) 0.178(19) -0.028(12) -0.003(12) 0.032(9)
C58 0.081(12) 0.090(15) 0.22(2) -0.034(14) 0.019(13) 0.044(11)
C59 0.046(8) 0.088(12) 0.047(10) -0.017(9) 0.008(8) 0.008(8)
C60 0.041(8) 0.090(13) 0.075(12) 0.018(10) 0.003(8) -0.004(8)
C61 0.041(8) 0.058(10) 0.088(12) -0.003(9) 0.005(9) -0.012(7)
C62 0.041(7) 0.057(10) 0.057(10) -0.013(8) 0.006(7) -0.002(7)
C63 0.046(8) 0.041(8) 0.051(9) -0.002(7) 0.009(7) -0.001(6)
C64 0.078(10) 0.042(9) 0.084(11) 0.018(8) -0.001(8) 0.003(8)
Br4 0.0713(10) 0.0740(12) 0.1257(16) -0.0349(12) -0.0197(10) -0.0142(10)
N4 0.081(9) 0.037(7) 0.082(9) -0.011(6) -0.003(7) 0.010(6)
C98 0.039(7) 0.038(8) 0.051(9) -0.013(7) 0.018(7) 0.005(6)
C99 0.040(7) 0.039(8) 0.053(9) -0.011(7) 0.017(8) 0.001(6)
C100 0.041(7) 0.043(8) 0.040(8) -0.011(7) -0.001(6) 0.003(6)
C101 0.043(7) 0.031(7) 0.040(9) -0.006(6) 0.000(7) -0.007(6)
C102 0.030(6) 0.029(7) 0.062(9) 0.014(7) 0.003(6) -0.005(5)
C103 0.039(7) 0.031(7) 0.033(8) -0.001(6) 0.003(6) -0.003(5)
C104 0.039(7) 0.035(8) 0.047(8) 0.000(6) 0.009(6) 0.007(6)
C105 0.048(8) 0.054(9) 0.036(8) -0.004(7) 0.001(6) -0.009(7)
C108 0.046(8) 0.072(11) 0.074(11) -0.013(9) -0.002(8) 0.013(8)
C109 0.045(8) 0.069(11) 0.078(12) -0.018(9) 0.005(9) 0.002(7)
C110 0.060(9) 0.067(10) 0.057(10) 0.006(8) 0.019(8) -0.019(8)
C111 0.058(9) 0.056(9) 0.057(10) -0.011(8) -0.010(8) -0.008(7)
C112 0.054(8) 0.045(9) 0.048(10) -0.009(7) 0.006(7) -0.002(7)
C113 0.063(9) 0.064(11) 0.046(9) 0.015(8) -0.004(7) 0.001(8)
C114 0.047(8) 0.052(9) 0.061(10) 0.007(8) -0.002(8) 0.007(7)
C115 0.037(7) 0.048(9) 0.061(10) -0.005(8) -0.003(7) 0.000(6)
C116 0.045(7) 0.045(8) 0.049(9) 0.005(7) 0.008(7) 0.023(6)
C117 0.053(8) 0.048(9) 0.044(9) -0.010(7) -0.001(7) 0.010(7)
C118 0.039(7) 0.051(9) 0.059(10) -0.021(7) -0.008(7) -0.015(6)
C119 0.039(7) 0.043(9) 0.067(10) -0.016(7) -0.004(7) 0.005(6)
C120 0.047(7) 0.047(8) 0.041(9) 0.004(7) 0.003(7) 0.003(6)
C121 0.043(8) 0.081(12) 0.065(11) -0.012(9) 0.008(8) 0.002(7)
C122 0.073(10) 0.098(13) 0.081(12) 0.004(10) 0.023(9) 0.007(9)
C123 0.064(9) 0.032(8) 0.059(9) -0.001(7) 0.002(7) -0.013(6)
C124 0.039(7) 0.033(7) 0.044(8) 0.012(6) -0.004(6) -0.009(6)
C125 0.048(7) 0.030(7) 0.040(8) -0.001(6) -0.010(6) 0.005(6)
C126 0.057(8) 0.048(9) 0.045(9) -0.012(7) -0.012(7) 0.019(7)
C127 0.111(12) 0.057(11) 0.054(10) 0.002(8) -0.010(9) 0.015(9)
C128 0.166(16) 0.049(11) 0.074(12) 0.011(9) -0.050(11) 0.006(10)
C129 0.060(8) 0.033(8) 0.056(9) -0.017(7) -0.001(7) -0.004(6)
C130 0.066(9) 0.050(9) 0.083(12) -0.002(8) -0.009(8) -0.010(7)
C3AA 0.105(13) 0.098(14) 0.080(13) -0.022(11) -0.018(10) -0.035(10)

loop_
_atom_type_symbol
_atom_type_description
_atom_type_scat_dispersion_real
_atom_type_scat_dispersion_imag
_atom_type_scat_source
C C 0.0033 0.0016 'International Tables Vol C Tables 4.2.6.8 and 6.1.1.4'
H H 0.0000 0.0000 'International Tables Vol C Tables 4.2.6.8 and 6.1.1.4'
Br Br -0.2901 2.4595 'International Tables Vol C Tables 4.2.6.8 and 6.1.1.4'
N N 0.0061 0.0033 'International Tables Vol C Tables 4.2.6.8 and 6.1.1.4'

loop_
_geom_angle_atom_site_label_1
_geom_angle_atom_site_label_2
_geom_angle_atom_site_label_3
_geom_angle
_geom_angle_site_symmetry_1
_geom_angle_site_symmetry_3
H1A N1 H1B 109.2 . .
C30 N1 H1A 108.9 . .
C30 N1 H1B 110.3 . .
C2 C1 C9 112.2(10) . .
C2 C1 C10 106.1(9) . .
C2 C1 C12 112.4(10) . .
C9 C1 C10 102.4(9) . .
C9 C1 C12 105.7(8) . .
C12 C1 C10 117.7(9) . .
C3 C2 C1 112.5(11) . .
C3 C2 C15 119.0(12) . .
C15 C2 C1 128.5(11) . .
C2 C3 C4 112.5(11) . .
C18 C3 C2 119.9(12) . .
C18 C3 C4 127.5(11) . .
C3 C4 C5 111.6(10) . .
C3 C4 C10 104.4(9) . .
C3 C4 C19 108.6(9) . .
C5 C4 C10 103.1(9) . .
C5 C4 C19 110.1(8) . .
C19 C4 C10 118.9(10) . .
C6 C5 C4 113.5(10) . .
C6 C5 C22 120.4(12) . .
C22 C5 C4 126.2(13) . .
C5 C6 C7 113.7(11) . .
C5 C6 C25 119.8(11) . .
C25 C6 C7 126.5(12) . .
C6 C7 C10 101.9(9) . .
C8 C7 C6 107.4(9) . .
C8 C7 C10 104.3(9) . .
C8 C7 C26 110.6(9) . .
C26 C7 C6 112.6(10) . .
C26 C7 C10 119.1(10) . .
C9 C8 C7 113.1(10) . .
C9 C8 C29 119.5(10) . .
C29 C8 C7 127.4(10) . .
C8 C9 C1 113.3(10) . .
C8 C9 C32 119.1(11) . .
C32 C9 C1 127.6(11) . .
C4 C10 C1 104.3(10) . .
C4 C10 C7 107.8(9) . .
C7 C10 C1 107.0(9) . .
C11 C10 C1 111.9(9) . .
C11 C10 C4 113.9(10) . .
C11 C10 C7 111.6(11) . .
C10 C11 H11A 109.5 . .
C10 C11 H11B 109.5 . .
C10 C11 H11C 109.5 . .
H11A C11 H11B 109.5 . .
H11A C11 H11C 109.5 . .
H11B C11 H11C 109.5 . .
C1 C12 H12A 108.2 . .
C1 C12 H12B 108.2 . .
H12A C12 H12B 107.3 . .
C13 C12 C1 116.5(9) . .
C13 C12 H12A 108.2 . .
C13 C12 H12B 108.2 . .
C12 C13 H13A 109.5 . .
C12 C13 H13B 109.5 . .
H13A C13 H13B 108.1 . .
C14 C13 C12 110.8(11) . .
C14 C13 H13A 109.5 . .
C14 C13 H13B 109.5 . .
C13 C14 H14A 109.5 . .
C13 C14 H14B 109.5 . .
C13 C14 H14C 109.5 . .
H14A C14 H14B 109.5 . .
H14A C14 H14C 109.5 . .
H14B C14 H14C 109.5 . .
C2 C15 H15 120.3 . .
C16 C15 C2 119.4(12) . .
C16 C15 H15 120.3 . .
C15 C16 H16 119.8 . .
C17 C16 C15 120.3(13) . .
C17 C16 H16 119.8 . .
C16 C17 H17 120.1 . .
C18 C17 C16 119.8(13) . .
C18 C17 H17 120.1 . .
C3 C18 H18 119.2 . .
C17 C18 C3 121.6(12) . .
C17 C18 H18 119.2 . .
C4 C19 H19A 107.6 . .
C4 C19 H19B 107.6 . .
H19A C19 H19B 107.1 . .
C20 C19 C4 118.8(10) . .
C20 C19 H19A 107.6 . .
C20 C19 H19B 107.6 . .
C19 C20 H20A 108.7 . .
C19 C20 H20B 108.7 . .
H20A C20 H20B 107.6 . .
C21 C20 C19 114.1(12) . .
C21 C20 H20A 108.7 . .
C21 C20 H20B 108.7 . .
C20 C21 H21A 109.5 . .
C20 C21 H21B 109.5 . .
C20 C21 H21C 109.5 . .
H21A C21 H21B 109.5 . .
H21A C21 H21C 109.5 . .
H21B C21 H21C 109.5 . .
C5 C22 H22 120.5 . .
C5 C22 C23 119.0(14) . .
C23 C22 H22 120.5 . .
C22 C23 H23 119.6 . .
C24 C23 C22 120.9(13) . .
C24 C23 H23 119.6 . .
C23 C24 H24 120.8 . .
C23 C24 C25 118.5(13) . .
C25 C24 H24 120.8 . .
C6 C25 H25 119.3 . .
C24 C25 C6 121.3(14) . .
C24 C25 H25 119.3 . .
C7 C26 H26A 107.4 . .
C7 C26 H26B 107.4 . .
H26A C26 H26B 106.9 . .
C27 C26 C7 119.8(10) . .
C27 C26 H26A 107.4 . .
C27 C26 H26B 107.4 . .
C26 C27 H27A 108.5 . .
C26 C27 H27B 108.5 . .
H27A C27 H27B 107.5 . .
C28 C27 C26 114.9(12) . .
C28 C27 H27A 108.5 . .
C28 C27 H27B 108.5 . .
C27 C28 H28A 109.5 . .
C27 C28 H28B 109.5 . .
C27 C28 H28C 109.5 . .
H28A C28 H28B 109.5 . .
H28A C28 H28C 109.5 . .
H28B C28 H28C 109.5 . .
C8 C29 H29 118.7 . .
C8 C29 C30 122.6(11) . .
C30 C29 H29 118.7 . .
N1 C30 C31 119.9(11) . .
C29 C30 N1 124.7(11) . .
C29 C30 C31 115.3(11) . .
C30 C31 Br1 117.1(9) . .
C32 C31 Br1 119.9(10) . .
C32 C31 C30 122.9(11) . .
C9 C32 H32 119.7 . .
C31 C32 C9 120.5(11) . .
C31 C32 H32 119.7 . .
H3A N3 H3B 107.8 . .
C86 N3 H3A 108.4 . .
C86 N3 H3B 111.3 . .
C66 C65 C82 113.0(10) . .
C66 C65 C85 120.0(12) . .
C85 C65 C82 126.9(10) . .
C65 C66 C67 113.1(11) . .
C65 C66 C88 121.2(11) . .
C88 C66 C67 125.7(11) . .
C66 C67 C68 110.9(10) . .
C66 C67 C83 103.6(9) . .
C68 C67 C83 119.1(10) . .
C71 C67 C66 110.3(9) . .
C71 C67 C68 110.1(10) . .
C71 C67 C83 102.3(10) . .
C67 C68 H68A 107.9 . .
C67 C68 H68B 107.9 . .
H68A C68 H68B 107.2 . .
C69 C68 C67 117.7(11) . .
C69 C68 H68A 107.9 . .
C69 C68 H68B 107.9 . .
C68 C69 H69A 109.7 . .
C68 C69 H69B 109.7 . .
H69A C69 H69B 108.2 . .
C70 C69 C68 109.9(12) . .
C70 C69 H69A 109.7 . .
C70 C69 H69B 109.7 . .
C69 C70 H70A 109.5 . .
C69 C70 H70B 109.5 . .
C69 C70 H70C 109.5 . .
H70A C70 H70B 109.5 . .
H70A C70 H70C 109.5 . .
H70B C70 H70C 109.5 . .
C72 C71 C67 114.2(11) . .
C72 C71 C89 119.2(11) . .
C89 C71 C67 126.6(12) . .
C71 C72 C73 112.7(10) . .
C71 C72 C92 120.0(11) . .
C92 C72 C73 127.4(12) . .
C72 C73 C74 109.9(9) . .
C72 C73 C77 109.6(10) . .
C72 C73 C83 103.8(10) . .
C77 C73 C74 112.0(11) . .
C77 C73 C83 103.1(9) . .
C83 C73 C74 117.9(10) . .
C73 C74 H74A 108.1 . .
C73 C74 H74B 108.1 . .
H74A C74 H74B 107.3 . .
C75 C74 C73 116.9(10) . .
C75 C74 H74A 108.1 . .
C75 C74 H74B 108.1 . .
C74 C75 H75A 109.2 . .
C74 C75 H75B 109.2 . .
H75A C75 H75B 107.9 . .
C76 C75 C74 112.2(14) . .
C76 C75 H75A 109.2 . .
C76 C75 H75B 109.2 . .
C75 C76 H76A 109.5 . .
C75 C76 H76B 109.5 . .
C75 C76 H76C 109.5 . .
H76A C76 H76B 109.5 . .
H76A C76 H76C 109.5 . .
H76B C76 H76C 109.5 . .
C78 C77 C73 114.7(11) . .
C78 C77 C93 119.3(12) . .
C93 C77 C73 126.0(12) . .
C77 C78 C82 111.0(11) . .
C77 C78 C95 121.5(12) . .
C95 C78 C82 127.5(11) . .
H79A C79 H79B 106.9 . .
C80 C79 H79A 107.2 . .
C80 C79 H79B 107.2 . .
C80 C79 C82 120.3(10) . .
C82 C79 H79A 107.2 . .
C82 C79 H79B 107.2 . .
C79 C80 H80A 109.6 . .
C79 C80 H80B 109.6 . .
C79 C80 C81 110.3(11) . .
H80A C80 H80B 108.1 . .
C81 C80 H80A 109.6 . .
C81 C80 H80B 109.6 . .
C80 C81 H81A 109.5 . .
C80 C81 H81B 109.5 . .
C80 C81 H81C 109.5 . .
H81A C81 H81B 109.5 . .
H81A C81 H81C 109.5 . .
H81B C81 H81C 109.5 . .
C65 C82 C79 110.3(9) . .
C65 C82 C83 104.5(9) . .
C78 C82 C65 112.2(9) . .
C78 C82 C79 107.5(9) . .
C78 C82 C83 104.3(9) . .
C79 C82 C83 117.9(9) . .
C73 C83 C67 107.0(9) . .
C73 C83 C82 106.9(10) . .
C82 C83 C67 105.7(9) . .
C84 C83 C67 110.8(10) . .
C84 C83 C73 112.4(9) . .
C84 C83 C82 113.5(8) . .
C83 C84 H84A 109.5 . .
C83 C84 H84B 109.5 . .
C83 C84 H84C 109.5 . .
H84A C84 H84B 109.5 . .
H84A C84 H84C 109.5 . .
H84B C84 H84C 109.5 . .
C65 C85 H85 119.1 . .
C65 C85 C86 121.9(11) . .
C86 C85 H85 119.1 . .
N3 C86 C85 122.8(11) . .
N3 C86 C87 121.6(12) . .
C85 C86 C87 115.5(12) . .
C86 C87 Br2 118.2(10) . .
C88 C87 Br2 118.1(9) . .
C88 C87 C86 123.7(12) . .
C66 C88 H88 121.2 . .
C87 C88 C66 117.7(11) . .
C87 C88 H88 121.2 . .
C71 C89 H89 120.7 . .
C90 C89 C71 118.5(13) . .
C90 C89 H89 120.7 . .
C89 C90 H90 118.7 . .
C91 C90 C89 122.6(13) . .
C91 C90 H90 118.7 . .
C90 C91 H91 120.4 . .
C90 C91 C92 119.2(13) . .
C92 C91 H91 120.4 . .
C72 C92 H92 119.7 . .
C91 C92 C72 120.5(13) . .
C91 C92 H92 119.7 . .
C77 C93 H93 120.3 . .
C94 C93 C77 119.5(12) . .
C94 C93 H93 120.3 . .
C93 C94 H94 120.0 . .
C96 C94 C93 120.1(14) . .
C96 C94 H94 120.0 . .
C78 C95 H95 121.4 . .
C78 C95 C96 117.3(11) . .
C96 C95 H95 121.4 . .
C94 C96 C95 122.3(13) . .
C94 C96 H96 118.8 . .
C95 C96 H96 118.8 . .
H2A N2 H2B 107.5 . .
C46 N2 H2A 109.0 . .
C46 N2 H2B 111.4 . .
C34 C33 C42 108.3(10) . .
C34 C33 C63 104.5(9) . .
C41 C33 C34 110.5(10) . .
C41 C33 C42 111.4(10) . .
C41 C33 C63 104.2(10) . .
C42 C33 C63 117.6(10) . .
C35 C34 C33 111.5(11) . .
C35 C34 C45 120.6(11) . .
C45 C34 C33 127.9(11) . .
C34 C35 C36 115.1(11) . .
C34 C35 C48 118.3(11) . .
C48 C35 C36 126.5(11) . .
C35 C36 C49 109.7(9) . .
C35 C36 C63 102.5(10) . .
C37 C36 C35 110.3(10) . .
C37 C36 C49 112.9(11) . .
C37 C36 C63 104.9(9) . .
C49 C36 C63 116.0(10) . .
C38 C37 C36 113.6(12) . .
C38 C37 C52 119.0(13) . .
C52 C37 C36 127.3(12) . .
C37 C38 C39 112.0(12) . .
C37 C38 C55 120.0(13) . .
C55 C38 C39 128.0(12) . .
C38 C39 C56 108.4(10) . .
C38 C39 C63 105.1(9) . .
C40 C39 C38 108.9(10) . .
C40 C39 C56 111.1(9) . .
C40 C39 C63 104.9(10) . .
C56 C39 C63 118.1(11) . .
C41 C40 C39 112.5(10) . .
C41 C40 C59 117.9(12) . .
C59 C40 C39 129.5(13) . .
C40 C41 C33 112.6(11) . .
C62 C41 C33 126.2(12) . .
C62 C41 C40 121.2(11) . .
C33 C42 H42A 107.9 . .
C33 C42 H42B 107.9 . .
H42A C42 H42B 107.2 . .
C43 C42 C33 117.4(10) . .
C43 C42 H42A 107.9 . .
C43 C42 H42B 107.9 . .
C42 C43 H43A 109.3 . .
C42 C43 H43B 109.3 . .
H43A C43 H43B 107.9 . .
C44 C43 C42 111.8(11) . .
C44 C43 H43A 109.3 . .
C44 C43 H43B 109.3 . .
C43 C44 H44A 109.5 . .
C43 C44 H44B 109.5 . .
C43 C44 H44C 109.5 . .
H44A C44 H44B 109.5 . .
H44A C44 H44C 109.5 . .
H44B C44 H44C 109.5 . .
C34 C45 H45 119.3 . .
C34 C45 C46 121.3(11) . .
C46 C45 H45 119.3 . .
C45 C46 N2 118.8(12) . .
C47 C46 N2 124.3(12) . .
C47 C46 C45 116.9(12) . .
C46 C47 Br3 116.7(10) . .
C48 C47 Br3 121.3(10) . .
C48 C47 C46 121.9(12) . .
C35 C48 H48 119.5 . .
C47 C48 C35 120.9(12) . .
C47 C48 H48 119.5 . .
C36 C49 H49A 108.0 . .
C36 C49 H49B 108.0 . .
H49A C49 H49B 107.3 . .
C50 C49 C36 117.0(10) . .
C50 C49 H49A 108.0 . .
C50 C49 H49B 108.0 . .
C49 C50 H50A 108.9 . .
C49 C50 H50B 108.9 . .
H50A C50 H50B 107.7 . .
C51 C50 C49 113.3(12) . .
C51 C50 H50A 108.9 . .
C51 C50 H50B 108.9 . .
C50 C51 H51A 109.5 . .
C50 C51 H51B 109.5 . .
C50 C51 H51C 109.5 . .
H51A C51 H51B 109.5 . .
H51A C51 H51C 109.5 . .
H51B C51 H51C 109.5 . .
C37 C52 H52 120.7 . .
C53 C52 C37 118.7(12) . .
C53 C52 H52 120.7 . .
C52 C53 H53 118.6 . .
C54 C53 C52 122.8(14) . .
C54 C53 H53 118.6 . .
C53 C54 H54 120.5 . .
C53 C54 C55 119.1(15) . .
C55 C54 H54 120.5 . .
C38 C55 H55 119.8 . .
C54 C55 C38 120.3(13) . .
C54 C55 H55 119.8 . .
C39 C56 H56A 107.6 . .
C39 C56 H56B 107.6 . .
H56A C56 H56B 107.0 . .
C57 C56 C39 118.8(11) . .
C57 C56 H56A 107.6 . .
C57 C56 H56B 107.6 . .
C56 C57 H57A 109.3 . .
C56 C57 H57B 109.3 . .
H57A C57 H57B 107.9 . .
C58 C57 C56 111.7(14) . .
C58 C57 H57A 109.3 . .
C58 C57 H57B 109.3 . .
C57 C58 H58A 109.5 . .
C57 C58 H58B 109.5 . .
C57 C58 H58C 109.5 . .
H58A C58 H58B 109.5 . .
H58A C58 H58C 109.5 . .
H58B C58 H58C 109.5 . .
C40 C59 H59 119.5 . .
C60 C59 C40 121.0(13) . .
C60 C59 H59 119.5 . .
C59 C60 H60 120.1 . .
C61 C60 C59 119.9(13) . .
C61 C60 H60 120.1 . .
C60 C61 H61 119.9 . .
C60 C61 C62 120.2(13) . .
C62 C61 H61 119.9 . .
C41 C62 C61 119.8(13) . .
C41 C62 H62 120.1 . .
C61 C62 H62 120.1 . .
C33 C63 C36 106.3(9) . .
C39 C63 C33 105.6(9) . .
C39 C63 C36 104.3(10) . .
C64 C63 C33 111.7(11) . .
C64 C63 C36 113.1(10) . .
C64 C63 C39 115.1(10) . .
C63 C64 H64A 109.5 . .
C63 C64 H64B 109.5 . .
C63 C64 H64C 109.5 . .
H64A C64 H64B 109.5 . .
H64A C64 H64C 109.5 . .
H64B C64 H64C 109.5 . .
H4A N4 H4B 108.0 . .
C117 N4 H4A 108.4 . .
C117 N4 H4B 111.3 . .
C99 C98 C108 120.2(11) . .
C99 C98 C125 112.0(11) . .
C108 C98 C125 127.4(13) . .
C98 C99 C100 113.6(10) . .
C98 C99 C111 120.5(11) . .
C111 C99 C100 125.8(12) . .
C99 C100 C101 110.9(10) . .
C99 C100 C124 102.7(9) . .
C99 C100 C129 109.6(9) . .
C101 C100 C124 105.1(9) . .
C101 C100 C129 109.0(10) . .
C129 C100 C124 119.2(10) . .
C102 C101 C100 110.9(11) . .
C102 C101 C112 120.8(11) . .
C112 C101 C100 128.2(11) . .
C101 C102 C103 113.5(10) . .
C101 C102 C115 119.7(12) . .
C115 C102 C103 126.7(11) . .
C102 C103 C104 111.6(9) . .
C102 C103 C120 109.0(9) . .
C102 C103 C124 103.7(9) . .
C104 C103 C120 108.8(9) . .
C104 C103 C124 104.5(9) . .
C120 C103 C124 119.1(9) . .
C105 C104 C103 111.6(11) . .
C105 C104 C116 120.9(12) . .
C116 C104 C103 127.4(11) . .
C104 C105 C119 118.0(12) . .
C104 C105 C125 113.5(11) . .
C119 C105 C125 128.4(12) . .
C98 C108 H108 120.5 . .
C109 C108 C98 119.0(13) . .
C109 C108 H108 120.5 . .
C108 C109 H109 119.3 . .
C110 C109 C108 121.5(13) . .
C110 C109 H109 119.3 . .
C109 C110 H110 120.5 . .
C109 C110 C111 119.0(12) . .
C111 C110 H110 120.5 . .
C99 C111 C110 119.8(13) . .
C99 C111 H111 120.1 . .
C110 C111 H111 120.1 . .
C101 C112 H112 120.1 . .
C101 C112 C113 119.8(12) . .
C113 C112 H112 120.1 . .
C112 C113 H113 120.3 . .
C114 C113 C112 119.4(13) . .
C114 C113 H113 120.3 . .
C113 C114 H114 119.0 . .
C115 C114 C113 122.0(12) . .
C115 C114 H114 119.0 . .
C102 C115 H115 120.9 . .
C114 C115 C102 118.2(12) . .
C114 C115 H115 120.9 . .
C104 C116 H116 119.4 . .
C104 C116 C117 121.1(11) . .
C117 C116 H116 119.4 . .
N4 C117 C116 120.5(12) . .
C118 C117 N4 123.6(13) . .
C118 C117 C116 115.7(12) . .
C117 C118 Br4 116.7(10) . .
C119 C118 Br4 119.4(10) . .
C119 C118 C117 123.8(12) . .
C105 C119 H119 119.8 . .
C118 C119 C105 120.4(12) . .
C118 C119 H119 119.8 . .
C103 C120 H12C 107.9 . .
C103 C120 H12D 107.9 . .
H12C C120 H12D 107.2 . .
C121 C120 C103 117.8(10) . .
C121 C120 H12C 107.9 . .
C121 C120 H12D 107.9 . .
C120 C121 H12E 109.1 . .
C120 C121 H12F 109.1 . .
C120 C121 C122 112.6(11) . .
H12E C121 H12F 107.8 . .
C122 C121 H12E 109.1 . .
C122 C121 H12F 109.1 . .
C121 C122 H12G 109.5 . .
C121 C122 H12H 109.5 . .
C121 C122 H12I 109.5 . .
H12G C122 H12H 109.5 . .
H12G C122 H12I 109.5 . .
H12H C122 H12I 109.5 . .
H12J C123 H12K 109.5 . .
H12J C123 H12L 109.5 . .
H12K C123 H12L 109.5 . .
C124 C123 H12J 109.5 . .
C124 C123 H12K 109.5 . .
C124 C123 H12L 109.5 . .
C100 C124 C103 105.9(9) . .
C100 C124 C125 106.2(8) . .
C103 C124 C125 105.9(9) . .
C123 C124 C100 113.3(9) . .
C123 C124 C103 110.7(8) . .
C123 C124 C125 114.2(9) . .
C98 C125 C105 108.0(9) . .
C98 C125 C124 104.4(10) . .
C98 C125 C126 113.0(10) . .
C105 C125 C124 104.2(9) . .
C105 C125 C126 109.7(10) . .
C126 C125 C124 116.9(9) . .
C125 C126 H12M 107.7 . .
C125 C126 H12N 107.7 . .
H12M C126 H12N 107.1 . .
C127 C126 C125 118.3(10) . .
C127 C126 H12M 107.7 . .
C127 C126 H12N 107.7 . .
C126 C127 H12O 108.9 . .
C126 C127 H12P 108.9 . .
H12O C127 H12P 107.7 . .
C128 C127 C126 113.3(11) . .
C128 C127 H12O 108.9 . .
C128 C127 H12P 108.9 . .
C127 C128 H12Q 109.5 . .
C127 C128 H12R 109.5 . .
C127 C128 H12S 109.5 . .
H12Q C128 H12R 109.5 . .
H12Q C128 H12S 109.5 . .
H12R C128 H12S 109.5 . .
C100 C129 H12T 107.4 . .
C100 C129 H12U 107.4 . .
H12T C129 H12U 106.9 . .
C130 C129 C100 119.6(10) . .
C130 C129 H12T 107.4 . .
C130 C129 H12U 107.4 . .
C129 C130 H13C 109.2 . .
C129 C130 H13D 109.2 . .
C129 C130 C3AA 112.0(11) . 1_556
H13C C130 H13D 107.9 . .
C3AA C130 H13C 109.2 1_556 .
C3AA C130 H13D 109.2 1_556 .
C130 C3AA H3AA 109.5 1_554 .
C130 C3AA H3AB 109.5 1_554 .
C130 C3AA H3AC 109.5 1_554 .
H3AA C3AA H3AB 109.5 . .
H3AA C3AA H3AC 109.5 . .
H3AB C3AA H3AC 109.5 . .

loop_
_geom_bond_atom_site_label_1
_geom_bond_atom_site_label_2
_geom_bond_distance
_geom_bond_site_symmetry_2
Br1 C31 1.898(11) .
N1 H1A 0.8617 .
N1 H1B 0.8618 .
N1 C30 1.390(13) .
C1 C2 1.459(15) .
C1 C9 1.544(14) .
C1 C10 1.615(15) .
C1 C12 1.567(13) .
C2 C3 1.383(14) .
C2 C15 1.408(15) .
C3 C4 1.523(16) .
C3 C18 1.377(16) .
C4 C5 1.530(14) .
C4 C10 1.581(15) .
C4 C19 1.560(13) .
C5 C6 1.339(15) .
C5 C22 1.392(15) .
C6 C7 1.545(14) .
C6 C25 1.393(15) .
C7 C8 1.511(14) .
C7 C10 1.599(16) .
C7 C26 1.529(15) .
C8 C9 1.379(14) .
C8 C29 1.389(15) .
C9 C32 1.393(13) .
C10 C11 1.515(15) .
C11 H11A 0.9600 .
C11 H11B 0.9600 .
C11 H11C 0.9600 .
C12 H12A 0.9700 .
C12 H12B 0.9700 .
C12 C13 1.517(15) .
C13 H13A 0.9700 .
C13 H13B 0.9700 .
C13 C14 1.508(15) .
C14 H14A 0.9600 .
C14 H14B 0.9600 .
C14 H14C 0.9600 .
C15 H15 0.9300 .
C15 C16 1.391(16) .
C16 H16 0.9300 .
C16 C17 1.378(14) .
C17 H17 0.9300 .
C17 C18 1.356(17) .
C18 H18 0.9300 .
C19 H19A 0.9700 .
C19 H19B 0.9700 .
C19 C20 1.531(15) .
C20 H20A 0.9700 .
C20 H20B 0.9700 .
C20 C21 1.487(16) .
C21 H21A 0.9600 .
C21 H21B 0.9600 .
C21 H21C 0.9600 .
C22 H22 0.9300 .
C22 C23 1.397(17) .
C23 H23 0.9300 .
C23 C24 1.364(18) .
C24 H24 0.9300 .
C24 C25 1.374(15) .
C25 H25 0.9300 .
C26 H26A 0.9700 .
C26 H26B 0.9700 .
C26 C27 1.526(14) .
C27 H27A 0.9700 .
C27 H27B 0.9700 .
C27 C28 1.449(18) .
C28 H28A 0.9600 .
C28 H28B 0.9600 .
C28 H28C 0.9600 .
C29 H29 0.9300 .
C29 C30 1.395(14) .
C30 C31 1.409(15) .
C31 C32 1.347(15) .
C32 H32 0.9300 .
Br2 C87 1.911(12) .
N3 H3A 0.8701 .
N3 H3B 0.8722 .
N3 C86 1.383(13) .
C65 C66 1.358(14) .
C65 C82 1.533(15) .
C65 C85 1.384(15) .
C66 C67 1.543(15) .
C66 C88 1.388(15) .
C67 C68 1.563(16) .
C67 C71 1.499(14) .
C67 C83 1.617(15) .
C68 H68A 0.9700 .
C68 H68B 0.9700 .
C68 C69 1.511(15) .
C69 H69A 0.9700 .
C69 H69B 0.9700 .
C69 C70 1.487(19) .
C70 H70A 0.9600 .
C70 H70B 0.9600 .
C70 H70C 0.9600 .
C71 C72 1.354(16) .
C71 C89 1.439(16) .
C72 C73 1.520(15) .
C72 C92 1.404(15) .
C73 C74 1.567(15) .
C73 C77 1.518(16) .
C73 C83 1.560(15) .
C74 H74A 0.9700 .
C74 H74B 0.9700 .
C74 C75 1.525(16) .
C75 H75A 0.9700 .
C75 H75B 0.9700 .
C75 C76 1.465(18) .
C76 H76A 0.9600 .
C76 H76B 0.9600 .
C76 H76C 0.9600 .
C77 C78 1.361(14) .
C77 C93 1.394(16) .
C78 C82 1.511(15) .
C78 C95 1.385(15) .
C79 H79A 0.9700 .
C79 H79B 0.9700 .
C79 C80 1.504(14) .
C79 C82 1.566(13) .
C80 H80A 0.9700 .
C80 H80B 0.9700 .
C80 C81 1.507(14) .
C81 H81A 0.9600 .
C81 H81B 0.9600 .
C81 H81C 0.9600 .
C82 C83 1.598(14) .
C83 C84 1.543(14) .
C84 H84A 0.9600 .
C84 H84B 0.9600 .
C84 H84C 0.9600 .
C85 H85 0.9300 .
C85 C86 1.395(16) .
C86 C87 1.403(15) .
C87 C88 1.376(15) .
C88 H88 0.9300 .
C89 H89 0.9300 .
C89 C90 1.364(15) .
C90 H90 0.9300 .
C90 C91 1.350(18) .
C91 H91 0.9300 .
C91 C92 1.379(16) .
C92 H92 0.9300 .
C93 H93 0.9300 .
C93 C94 1.383(18) .
C94 H94 0.9300 .
C94 C96 1.329(16) .
C95 H95 0.9300 .
C95 C96 1.393(16) .
C96 H96 0.9300 .
Br3 C47 1.886(12) .
N2 H2A 0.8747 .
N2 H2B 0.8769 .
N2 C46 1.411(14) .
C33 C34 1.533(15) .
C33 C41 1.507(15) .
C33 C42 1.545(15) .
C33 C63 1.605(16) .
C34 C35 1.376(15) .
C34 C45 1.376(14) .
C35 C36 1.523(16) .
C35 C48 1.402(15) .
C36 C37 1.486(16) .
C36 C49 1.545(15) .
C36 C63 1.622(15) .
C37 C38 1.363(14) .
C37 C52 1.415(16) .
C38 C39 1.526(17) .
C38 C55 1.392(17) .
C39 C40 1.505(15) .
C39 C56 1.571(15) .
C39 C63 1.586(15) .
C40 C41 1.385(16) .
C40 C59 1.401(14) .
C41 C62 1.380(15) .
C42 H42A 0.9700 .
C42 H42B 0.9700 .
C42 C43 1.532(15) .
C43 H43A 0.9700 .
C43 H43B 0.9700 .
C43 C44 1.523(17) .
C44 H44A 0.9600 .
C44 H44B 0.9600 .
C44 H44C 0.9600 .
C45 H45 0.9300 .
C45 C46 1.404(14) .
C46 C47 1.388(16) .
C47 C48 1.352(16) .
C48 H48 0.9300 .
C49 H49A 0.9700 .
C49 H49B 0.9700 .
C49 C50 1.535(16) .
C50 H50A 0.9700 .
C50 H50B 0.9700 .
C50 C51 1.463(16) .
C51 H51A 0.9600 .
C51 H51B 0.9600 .
C51 H51C 0.9600 .
C52 H52 0.9300 .
C52 C53 1.362(17) .
C53 H53 0.9300 .
C53 C54 1.338(16) .
C54 H54 0.9300 .
C54 C55 1.374(17) .
C55 H55 0.9300 .
C56 H56A 0.9700 .
C56 H56B 0.9700 .
C56 C57 1.532(17) .
C57 H57A 0.9700 .
C57 H57B 0.9700 .
C57 C58 1.490(17) .
C58 H58A 0.9600 .
C58 H58B 0.9600 .
C58 H58C 0.9600 .
C59 H59 0.9300 .
C59 C60 1.396(17) .
C60 H60 0.9300 .
C60 C61 1.358(17) .
C61 H61 0.9300 .
C61 C62 1.399(15) .
C62 H62 0.9300 .
C63 C64 1.530(16) .
C64 H64A 0.9600 .
C64 H64B 0.9600 .
C64 H64C 0.9600 .
Br4 C118 1.903(11) .
N4 H4A 0.8693 .
N4 H4B 0.8708 .
N4 C117 1.386(14) .
C98 C99 1.360(16) .
C98 C108 1.399(15) .
C98 C125 1.492(14) .
C99 C100 1.520(14) .
C99 C111 1.395(14) .
C100 C101 1.532(15) .
C100 C124 1.583(14) .
C100 C129 1.549(14) .
C101 C102 1.376(14) .
C101 C112 1.383(15) .
C102 C103 1.522(15) .
C102 C115 1.421(15) .
C103 C104 1.525(15) .
C103 C120 1.553(13) .
C103 C124 1.591(15) .
C104 C105 1.378(15) .
C104 C116 1.392(15) .
C105 C119 1.396(15) .
C105 C125 1.506(15) .
C108 H108 0.9300 .
C108 C109 1.400(15) .
C109 H109 0.9300 .
C109 C110 1.354(17) .
C110 H110 0.9300 .
C110 C111 1.411(15) .
C111 H111 0.9300 .
C112 H112 0.9300 .
C112 C113 1.387(16) .
C113 H113 0.9300 .
C113 C114 1.381(15) .
C114 H114 0.9300 .
C114 C115 1.373(15) .
C115 H115 0.9300 .
C116 H116 0.9300 .
C116 C117 1.418(16) .
C117 C118 1.372(15) .
C118 C119 1.363(15) .
C119 H119 0.9300 .
C120 H12C 0.9700 .
C120 H12D 0.9700 .
C120 C121 1.503(15) .
C121 H12E 0.9700 .
C121 H12F 0.9700 .
C121 C122 1.512(13) .
C122 H12G 0.9600 .
C122 H12H 0.9600 .
C122 H12I 0.9600 .
C123 H12J 0.9600 .
C123 H12K 0.9600 .
C123 H12L 0.9600 .
C123 C124 1.524(13) .
C124 C125 1.597(14) .
C125 C126 1.550(15) .
C126 H12M 0.9700 .
C126 H12N 0.9700 .
C126 C127 1.526(15) .
C127 H12O 0.9700 .
C127 H12P 0.9700 .
C127 C128 1.487(16) .
C128 H12Q 0.9600 .
C128 H12R 0.9600 .
C128 H12S 0.9600 .
C129 H12T 0.9700 .
C129 H12U 0.9700 .
C129 C130 1.516(15) .
C130 H13C 0.9700 .
C130 H13D 0.9700 .
C130 C3AA 1.518(16) 1_556
C3AA C130 1.518(16) 1_554
C3AA H3AA 0.9600 .
C3AA H3AB 0.9600 .
C3AA H3AC 0.9600 .

loop_
_geom_torsion_atom_site_label_1
_geom_torsion_atom_site_label_2
_geom_torsion_atom_site_label_3
_geom_torsion_atom_site_label_4
_geom_torsion
_geom_torsion_site_symmetry_4
Br1 C31 C32 C9 179.4(8) .
N1 C30 C31 Br1 3.3(16) .
N1 C30 C31 C32 -176.1(11) .
C1 C2 C3 C4 0.7(14) .
C1 C2 C3 C18 178.2(11) .
C1 C2 C15 C16 -178.3(12) .
C1 C9 C32 C31 -178.3(11) .
C1 C12 C13 C14 174.0(11) .
C2 C1 C9 C8 -114.1(11) .
C2 C1 C9 C32 65.1(14) .
C2 C1 C10 C4 4.6(12) .
C2 C1 C10 C7 118.6(10) .
C2 C1 C10 C11 -118.9(11) .
C2 C1 C12 C13 43.2(14) .
C2 C3 C4 C5 -108.3(11) .
C2 C3 C4 C10 2.4(13) .
C2 C3 C4 C19 130.2(10) .
C2 C3 C18 C17 1(2) .
C2 C15 C16 C17 0(2) .
C3 C2 C15 C16 0.1(18) .
C3 C4 C5 C6 114.0(12) .
C3 C4 C5 C22 -65.5(14) .
C3 C4 C10 C1 -4.1(11) .
C3 C4 C10 C7 -117.6(10) .
C3 C4 C10 C11 118.1(11) .
C3 C4 C19 C20 167.0(11) .
C4 C3 C18 C17 177.7(12) .
C4 C5 C6 C7 -3.3(14) .
C4 C5 C6 C25 176.2(10) .
C4 C5 C22 C23 -177.4(11) .
C4 C19 C20 C21 -175.5(12) .
C5 C4 C10 C1 112.6(9) .
C5 C4 C10 C7 -0.8(11) .
C5 C4 C10 C11 -125.1(10) .
C5 C4 C19 C20 44.5(15) .
C5 C6 C7 C8 -106.8(12) .
C5 C6 C7 C10 2.5(13) .
C5 C6 C7 C26 131.2(11) .
C5 C6 C25 C24 3.6(19) .
C5 C22 C23 C24 -1(2) .
C6 C5 C22 C23 3.1(19) .
C6 C7 C8 C9 108.0(11) .
C6 C7 C8 C29 -71.4(15) .
C6 C7 C10 C1 -112.4(9) .
C6 C7 C10 C4 -0.8(11) .
C6 C7 C10 C11 124.9(10) .
C6 C7 C26 C27 -45.2(15) .
C7 C6 C25 C24 -177.0(11) .
C7 C8 C9 C1 0.3(14) .
C7 C8 C9 C32 -179.0(9) .
C7 C8 C29 C30 178.0(11) .
C7 C26 C27 C28 169.6(13) .
C8 C7 C10 C1 -0.8(12) .
C8 C7 C10 C4 110.9(9) .
C8 C7 C10 C11 -123.4(10) .
C8 C7 C26 C27 -165.4(11) .
C8 C9 C32 C31 0.8(18) .
C8 C29 C30 N1 177.1(11) .
C8 C29 C30 C31 0.9(17) .
C9 C1 C2 C3 107.6(11) .
C9 C1 C2 C15 -73.9(15) .
C9 C1 C10 C4 -113.1(9) .
C9 C1 C10 C7 0.9(11) .
C9 C1 C10 C11 123.4(10) .
C9 C1 C12 C13 165.9(11) .
C9 C8 C29 C30 -1.3(17) .
C10 C1 C2 C3 -3.4(13) .
C10 C1 C2 C15 175.1(12) .
C10 C1 C9 C8 -0.7(12) .
C10 C1 C9 C32 178.4(11) .
C10 C1 C12 C13 -80.6(14) .
C10 C4 C5 C6 2.5(13) .
C10 C4 C5 C22 -177.0(11) .
C10 C4 C19 C20 -73.9(14) .
C10 C7 C8 C9 0.3(13) .
C10 C7 C8 C29 -179.0(11) .
C10 C7 C26 C27 74.0(14) .
C12 C1 C2 C3 -133.4(10) .
C12 C1 C2 C15 45.1(16) .
C12 C1 C9 C8 123.0(10) .
C12 C1 C9 C32 -57.8(14) .
C12 C1 C10 C4 131.5(10) .
C12 C1 C10 C7 -114.5(11) .
C12 C1 C10 C11 8.0(15) .
C15 C2 C3 C4 -178.0(10) .
C15 C2 C3 C18 -0.5(18) .
C15 C16 C17 C18 0(2) .
C16 C17 C18 C3 -1(2) .
C18 C3 C4 C5 74.4(15) .
C18 C3 C4 C10 -174.8(12) .
C18 C3 C4 C19 -47.1(16) .
C19 C4 C5 C6 -125.3(11) .
C19 C4 C5 C22 55.2(16) .
C19 C4 C10 C1 -125.3(10) .
C19 C4 C10 C7 121.2(10) .
C19 C4 C10 C11 -3.1(15) .
C22 C5 C6 C7 176.3(10) .
C22 C5 C6 C25 -4.2(18) .
C22 C23 C24 C25 1(2) .
C23 C24 C25 C6 -2(2) .
C25 C6 C7 C8 73.8(15) .
C25 C6 C7 C10 -177.0(11) .
C25 C6 C7 C26 -48.2(16) .
C26 C7 C8 C9 -128.8(11) .
C26 C7 C8 C29 51.9(15) .
C26 C7 C10 C1 123.1(10) .
C26 C7 C10 C4 -125.3(10) .
C26 C7 C10 C11 0.4(13) .
C29 C8 C9 C1 179.7(9) .
C29 C8 C9 C32 0.4(17) .
C29 C30 C31 Br1 179.7(8) .
C29 C30 C31 C32 0.3(19) .
C30 C31 C32 C9 -1.2(19) .
Br2 C87 C88 C66 -178.1(8) .
N3 C86 C87 Br2 2.0(15) .
N3 C86 C87 C88 -176.7(11) .
C65 C66 C67 C68 128.5(11) .
C65 C66 C67 C71 -109.2(11) .
C65 C66 C67 C83 -0.4(12) .
C65 C66 C88 C87 1.0(18) .
C65 C82 C83 C67 2.3(11) .
C65 C82 C83 C73 116.2(9) .
C65 C82 C83 C84 -119.4(10) .
C65 C85 C86 N3 175.6(10) .
C65 C85 C86 C87 0.2(17) .
C66 C65 C82 C78 109.7(11) .
C66 C65 C82 C79 -130.5(10) .
C66 C65 C82 C83 -2.8(12) .
C66 C65 C85 C86 1.4(17) .
C66 C67 C68 C69 -42.7(16) .
C66 C67 C71 C72 109.9(12) .
C66 C67 C71 C89 -68.8(16) .
C66 C67 C83 C73 -115.0(9) .
C66 C67 C83 C82 -1.3(11) .
C66 C67 C83 C84 122.1(9) .
C67 C66 C88 C87 179.6(10) .
C67 C68 C69 C70 -176.0(14) .
C67 C71 C72 C73 0.0(15) .
C67 C71 C72 C92 -179.1(11) .
C67 C71 C89 C90 178.1(12) .
C68 C67 C71 C72 -127.4(12) .
C68 C67 C71 C89 53.9(17) .
C68 C67 C83 C73 121.3(11) .
C68 C67 C83 C82 -125.0(11) .
C68 C67 C83 C84 -1.6(14) .
C71 C67 C68 C69 -165.0(12) .
C71 C67 C83 C73 -0.3(12) .
C71 C67 C83 C82 113.4(10) .
C71 C67 C83 C84 -123.2(10) .
C71 C72 C73 C74 126.8(12) .
C71 C72 C73 C77 -109.8(13) .
C71 C72 C73 C83 -0.2(14) .
C71 C72 C92 C91 1.5(19) .
C71 C89 C90 C91 0(2) .
C72 C71 C89 C90 -0.5(19) .
C72 C73 C74 C75 165.7(12) .
C72 C73 C77 C78 108.9(11) .
C72 C73 C77 C93 -70.9(16) .
C72 C73 C83 C67 0.3(12) .
C72 C73 C83 C82 -112.6(10) .
C72 C73 C83 C84 122.3(10) .
C73 C72 C92 C91 -177.4(12) .
C73 C74 C75 C76 175.2(14) .
C73 C77 C78 C82 0.0(13) .
C73 C77 C78 C95 -177.4(10) .
C73 C77 C93 C94 179.0(12) .
C74 C73 C77 C78 -128.9(11) .
C74 C73 C77 C93 51.3(16) .
C74 C73 C83 C67 -121.5(11) .
C74 C73 C83 C82 125.6(11) .
C74 C73 C83 C84 0.5(15) .
C77 C73 C74 C75 43.7(16) .
C77 C73 C83 C67 114.6(10) .
C77 C73 C83 C82 1.7(11) .
C77 C73 C83 C84 -123.4(10) .
C77 C78 C82 C65 -111.4(11) .
C77 C78 C82 C79 127.1(10) .
C77 C78 C82 C83 1.1(12) .
C77 C78 C95 C96 -3.5(17) .
C77 C93 C94 C96 0(2) .
C78 C77 C93 C94 -0.8(19) .
C78 C82 C83 C67 -115.6(9) .
C78 C82 C83 C73 -1.8(11) .
C78 C82 C83 C84 122.7(10) .
C78 C95 C96 C94 3.0(19) .
C79 C82 C83 C67 125.3(11) .
C79 C82 C83 C73 -120.9(11) .
C79 C82 C83 C84 3.6(15) .
C80 C79 C82 C65 44.8(15) .
C80 C79 C82 C78 167.4(11) .
C80 C79 C82 C83 -75.1(15) .
C82 C65 C66 C67 2.0(13) .
C82 C65 C66 C88 -179.2(10) .
C82 C65 C85 C86 178.2(10) .
C82 C78 C95 C96 179.6(10) .
C82 C79 C80 C81 -170.5(11) .
C83 C67 C68 C69 77.4(16) .
C83 C67 C71 C72 0.2(14) .
C83 C67 C71 C89 -178.5(12) .
C83 C73 C74 C75 -75.7(16) .
C83 C73 C77 C78 -1.1(13) .
C83 C73 C77 C93 179.0(11) .
C85 C65 C66 C67 179.2(9) .
C85 C65 C66 C88 -2.0(17) .
C85 C65 C82 C78 -67.3(13) .
C85 C65 C82 C79 52.5(15) .
C85 C65 C82 C83 -179.7(10) .
C85 C86 C87 Br2 177.5(8) .
C85 C86 C87 C88 -1.2(18) .
C86 C87 C88 C66 0.6(18) .
C88 C66 C67 C68 -50.1(15) .
C88 C66 C67 C71 72.1(15) .
C88 C66 C67 C83 -179.1(11) .
C89 C71 C72 C73 178.8(11) .
C89 C71 C72 C92 -0.3(19) .
C89 C90 C91 C92 1(2) .
C90 C91 C92 C72 -2(2) .
C92 C72 C73 C74 -54.2(17) .
C92 C72 C73 C77 69.2(15) .
C92 C72 C73 C83 178.8(12) .
C93 C77 C78 C82 179.8(10) .
C93 C77 C78 C95 2.5(17) .
C93 C94 C96 C95 -1(2) .
C95 C78 C82 C65 65.8(14) .
C95 C78 C82 C79 -55.7(15) .
C95 C78 C82 C83 178.3(11) .
Br3 C47 C48 C35 178.9(9) .
N2 C46 C47 Br3 4.1(18) .
N2 C46 C47 C48 -176.7(12) .
C33 C34 C35 C36 -1.1(15) .
C33 C34 C35 C48 -176.7(10) .
C33 C34 C45 C46 178.0(11) .
C33 C41 C62 C61 -179.4(11) .
C33 C42 C43 C44 161.2(12) .
C34 C33 C41 C40 -110.8(12) .
C34 C33 C41 C62 70.3(16) .
C34 C33 C42 C43 -163.1(11) .
C34 C33 C63 C36 2.5(12) .
C34 C33 C63 C39 112.9(10) .
C34 C33 C63 C64 -121.4(10) .
C34 C35 C36 C37 -108.7(13) .
C34 C35 C36 C49 126.4(12) .
C34 C35 C36 C63 2.6(14) .
C34 C35 C48 C47 -1.4(19) .
C34 C45 C46 N2 176.8(11) .
C34 C45 C46 C47 -1.9(18) .
C35 C34 C45 C46 0.3(18) .
C35 C36 C37 C38 106.4(12) .
C35 C36 C37 C52 -69.5(16) .
C35 C36 C49 C50 165.2(12) .
C35 C36 C63 C33 -3.0(12) .
C35 C36 C63 C39 -114.3(10) .
C35 C36 C63 C64 120.0(11) .
C36 C35 C48 C47 -176.5(12) .
C36 C37 C38 C39 4.5(15) .
C36 C37 C38 C55 -174.9(11) .
C36 C37 C52 C53 174.0(12) .
C36 C49 C50 C51 171.2(13) .
C37 C36 C49 C50 41.8(17) .
C37 C36 C63 C33 112.3(10) .
C37 C36 C63 C39 1.0(12) .
C37 C36 C63 C64 -124.7(11) .
C37 C38 C39 C40 -115.4(11) .
C37 C38 C39 C56 123.6(11) .
C37 C38 C39 C63 -3.5(13) .
C37 C38 C55 C54 1(2) .
C37 C52 C53 C54 -1(2) .
C38 C37 C52 C53 -2(2) .
C38 C39 C40 C41 108.2(12) .
C38 C39 C40 C59 -70.2(15) .
C38 C39 C56 C57 165.7(12) .
C38 C39 C63 C33 -110.6(10) .
C38 C39 C63 C36 1.3(12) .
C38 C39 C63 C64 125.7(11) .
C39 C38 C55 C54 -177.8(13) .
C39 C40 C41 C33 1.9(15) .
C39 C40 C41 C62 -179.1(11) .
C39 C40 C59 C60 176.8(13) .
C39 C56 C57 C58 -166.8(13) .
C40 C39 C56 C57 46.1(17) .
C40 C39 C63 C33 4.2(12) .
C40 C39 C63 C36 116.0(10) .
C40 C39 C63 C64 -119.5(11) .
C40 C41 C62 C61 1.7(19) .
C40 C59 C60 C61 2(2) .
C41 C33 C34 C35 110.6(12) .
C41 C33 C34 C45 -67.3(16) .
C41 C33 C42 C43 -41.3(15) .
C41 C33 C63 C36 -113.5(10) .
C41 C33 C63 C39 -3.2(12) .
C41 C33 C63 C64 122.6(10) .
C41 C40 C59 C60 -1.5(19) .
C42 C33 C34 C35 -127.1(11) .
C42 C33 C34 C45 55.0(15) .
C42 C33 C41 C40 128.7(11) .
C42 C33 C41 C62 -50.2(16) .
C42 C33 C63 C36 122.6(11) .
C42 C33 C63 C39 -127.0(10) .
C42 C33 C63 C64 -1.3(14) .
C45 C34 C35 C36 177.0(10) .
C45 C34 C35 C48 1.3(18) .
C45 C46 C47 Br3 -177.3(8) .
C45 C46 C47 C48 2(2) .
C46 C47 C48 C35 0(2) .
C48 C35 C36 C37 66.5(16) .
C48 C35 C36 C49 -58.4(17) .
C48 C35 C36 C63 177.8(11) .
C49 C36 C37 C38 -130.5(11) .
C49 C36 C37 C52 53.6(17) .
C49 C36 C63 C33 -122.5(11) .
C49 C36 C63 C39 126.2(11) .
C49 C36 C63 C64 0.5(16) .
C52 C37 C38 C39 -179.2(11) .
C52 C37 C38 C55 1.4(18) .
C52 C53 C54 C55 4(2) .
C53 C54 C55 C38 -4(2) .
C55 C38 C39 C40 63.9(15) .
C55 C38 C39 C56 -57.1(16) .
C55 C38 C39 C63 175.8(12) .
C56 C39 C40 C41 -132.5(12) .
C56 C39 C40 C59 49.2(18) .
C56 C39 C63 C33 128.5(11) .
C56 C39 C63 C36 -119.7(11) .
C56 C39 C63 C64 4.8(16) .
C59 C40 C41 C33 -179.5(10) .
C59 C40 C41 C62 -0.6(19) .
C59 C60 C61 C62 -1(2) .
C60 C61 C62 C41 -1(2) .
C63 C33 C34 C35 -1.0(13) .
C63 C33 C34 C45 -178.9(11) .
C63 C33 C41 C40 0.9(14) .
C63 C33 C41 C62 -178.0(12) .
C63 C33 C42 C43 78.8(14) .
C63 C36 C37 C38 -3.4(14) .
C63 C36 C37 C52 -179.3(12) .
C63 C36 C49 C50 -79.3(16) .
C63 C39 C40 C41 -3.9(14) .
C63 C39 C40 C59 177.8(12) .
C63 C39 C56 C57 -75.1(15) .
Br4 C118 C119 C105 179.0(9) .
N4 C117 C118 Br4 4.5(17) .
N4 C117 C118 C119 -177.0(11) .
C98 C99 C100 C101 -120.6(12) .
C98 C99 C100 C124 -8.7(14) .
C98 C99 C100 C129 119.0(12) .
C98 C99 C111 C110 0.6(19) .
C98 C108 C109 C110 0(2) .
C98 C125 C126 C127 43.7(16) .
C99 C98 C108 C109 -0.6(19) .
C99 C98 C125 C105 102.3(12) .
C99 C98 C125 C124 -8.1(13) .
C99 C98 C125 C126 -136.2(12) .
C99 C100 C101 C102 108.2(10) .
C99 C100 C101 C112 -74.5(15) .
C99 C100 C124 C103 -109.1(10) .
C99 C100 C124 C123 129.4(10) .
C99 C100 C124 C125 3.2(11) .
C99 C100 C129 C130 167.0(11) .
C100 C99 C111 C110 176.3(12) .
C100 C101 C102 C103 -4.0(13) .
C100 C101 C102 C115 178.9(10) .
C100 C101 C112 C113 -177.2(11) .
C100 C124 C125 C98 2.4(11) .
C100 C124 C125 C105 -110.7(10) .
C100 C124 C125 C126 128.1(10) .
C100 C129 C130 C3AA -165.1(12) 1_556
C101 C100 C124 C103 7.0(11) .
C101 C100 C124 C123 -114.5(10) .
C101 C100 C124 C125 119.3(9) .
C101 C100 C129 C130 45.5(15) .
C101 C102 C103 C104 -103.6(11) .
C101 C102 C103 C120 136.2(10) .
C101 C102 C103 C124 8.3(12) .
C101 C102 C115 C114 -2.5(16) .
C101 C112 C113 C114 0.0(19) .
C102 C101 C112 C113 -0.1(17) .
C102 C103 C104 C105 117.8(11) .
C102 C103 C104 C116 -64.0(15) .
C102 C103 C120 C121 167.7(10) .
C102 C103 C124 C100 -9.0(10) .
C102 C103 C124 C123 114.2(10) .
C102 C103 C124 C125 -121.5(9) .
C103 C102 C115 C114 -179.2(10) .
C103 C104 C105 C119 177.5(10) .
C103 C104 C105 C125 -5.8(14) .
C103 C104 C116 C117 -178.9(11) .
C103 C120 C121 C122 -169.0(11) .
C103 C124 C125 C98 114.7(10) .
C103 C124 C125 C105 1.5(11) .
C103 C124 C125 C126 -119.7(10) .
C104 C103 C120 C121 45.8(14) .
C104 C103 C124 C100 108.0(9) .
C104 C103 C124 C123 -128.8(10) .
C104 C103 C124 C125 -4.5(11) .
C104 C105 C119 C118 1.0(18) .
C104 C105 C125 C98 -108.1(12) .
C104 C105 C125 C124 2.5(13) .
C104 C105 C125 C126 128.4(11) .
C104 C116 C117 N4 177.3(10) .
C104 C116 C117 C118 2.3(18) .
C105 C104 C116 C117 -0.8(18) .
C105 C125 C126 C127 164.2(11) .
C108 C98 C99 C100 -175.7(11) .
C108 C98 C99 C111 0.5(19) .
C108 C98 C125 C105 -70.3(16) .
C108 C98 C125 C124 179.3(12) .
C108 C98 C125 C126 51.3(17) .
C108 C109 C110 C111 1(2) .
C109 C110 C111 C99 -1(2) .
C111 C99 C100 C101 63.4(15) .
C111 C99 C100 C124 175.3(12) .
C111 C99 C100 C129 -57.0(16) .
C112 C101 C102 C103 178.4(10) .
C112 C101 C102 C115 1.3(16) .
C112 C113 C114 C115 -1.3(19) .
C113 C114 C115 C102 2.5(18) .
C115 C102 C103 C104 73.3(13) .
C115 C102 C103 C120 -46.9(14) .
C115 C102 C103 C124 -174.8(10) .
C116 C104 C105 C119 -0.9(18) .
C116 C104 C105 C125 175.9(10) .
C116 C117 C118 Br4 179.3(8) .
C116 C117 C118 C119 -2.2(19) .
C117 C118 C119 C105 1(2) .
C119 C105 C125 C98 68.3(16) .
C119 C105 C125 C124 178.9(11) .
C119 C105 C125 C126 -55.2(16) .
C120 C103 C104 C105 -121.9(11) .
C120 C103 C104 C116 56.3(15) .
C120 C103 C124 C100 -130.3(10) .
C120 C103 C124 C123 -7.1(14) .
C120 C103 C124 C125 117.2(11) .
C123 C124 C125 C98 -123.3(10) .
C123 C124 C125 C105 123.6(10) .
C123 C124 C125 C126 2.4(14) .
C124 C100 C101 C102 -2.2(12) .
C124 C100 C101 C112 175.1(11) .
C124 C100 C129 C130 -75.1(15) .
C124 C103 C104 C105 6.3(13) .
C124 C103 C104 C116 -175.4(11) .
C124 C103 C120 C121 -73.7(14) .
C124 C125 C126 C127 -77.5(14) .
C125 C98 C99 C100 11.1(15) .
C125 C98 C99 C111 -172.7(11) .
C125 C98 C108 C109 171.4(12) .
C125 C105 C119 C118 -175.2(11) .
C125 C126 C127 C128 163.4(12) .
C129 C100 C101 C102 -131.1(10) .
C129 C100 C101 C112 46.3(15) .
C129 C100 C124 C103 129.5(10) .
C129 C100 C124 C123 8.0(14) .
C129 C100 C124 C125 -118.2(11) .
